data_1572365
loop_
_publ_author_name
'Zhu, Xin'
'Zhu, Pan'
'Cong, Xuzi'
'Ma, Guanyu'
'Tang, Qing'
'Wang, Likai'
'Tang, Zhenghua'

_publ_section_title
;
 Atomically precise alkynyl-protected Ag<sub>19</sub>Cu<sub>2</sub>
 nanoclusters: synthesis, structure analysis, and electrocatalytic
 CO<sub>2</sub> reduction application.
;
_journal_issue 36
_journal_name_full Nanoscale
_journal_page_first 16952
_journal_page_last 16957
_journal_paper_doi 10.1039/d4nr02702g
_journal_volume 16
_journal_year 2024
_chemical_formula_moiety 'C232 H128 Ag19 Cl6 Cu2 F72 P6'
_chemical_formula_sum 'C232 H128 Ag19 Cl6 Cu2 F72 P6'
_chemical_formula_weight 6858.47
_space_group_crystal_system triclinic
_space_group_IT_number 2
_space_group_name_Hall '-P 1'
_space_group_name_H-M_alt 'P -1'
_atom_sites_solution_hydrogens geom
_atom_sites_solution_primary dual
_audit_creation_date 2022-05-01
_audit_creation_method
;
Olex2 1.5
(compiled 2022.04.07 svn.rca3783a0 for OlexSys, GUI svn.r6498)
;
_audit_update_record
;
2024-06-29 deposited with the CCDC.	2024-08-14 downloaded from the CCDC.
;
_cell_angle_alpha 67.0420(10)
_cell_angle_beta 62.6570(10)
_cell_angle_gamma 75.8650(10)
_cell_formula_units_Z 1
_cell_length_a 19.6392(2)
_cell_length_b 19.8263(2)
_cell_length_c 20.3821(2)
_cell_measurement_reflns_used 62696
_cell_measurement_temperature 100.00(10)
_cell_measurement_theta_max 30.6000
_cell_measurement_theta_min 2.3470
_cell_volume 6470.59(13)
_computing_cell_refinement 'CrysAlisPro 1.171.41.122a (Rigaku OD, 2021)'
_computing_data_collection 'CrysAlisPro 1.171.41.122a (Rigaku OD, 2021)'
_computing_data_reduction 'CrysAlisPro 1.171.41.122a (Rigaku OD, 2021)'
_computing_molecular_graphics 'Olex2 1.5 (Dolomanov et al., 2009)'
_computing_publication_material 'Olex2 1.5 (Dolomanov et al., 2009)'
_computing_structure_refinement 'SHELXL 2018/3 (Sheldrick, 2015)'
_computing_structure_solution 'SHELXT 2018/2 (Sheldrick, 2018)'
_diffrn_ambient_environment N~2~
_diffrn_ambient_temperature 100.00(10)
_diffrn_detector 'Hybrid Pixel Array Detector'
_diffrn_detector_area_resol_mean 10.0000
_diffrn_detector_type HyPix
_diffrn_measured_fraction_theta_full 0.995
_diffrn_measured_fraction_theta_max 0.851
_diffrn_measurement_details
;
List of Runs (angles in degrees, time in seconds):

  # Type    Start    End  Width  t~exp~   \w     \q     \k     \f   Frames
#--------------------------------------------------------------------------
  1  \w     -2.00  23.00   0.50   14.70    --    4.52 -66.00-136.00   50
  2  \w    -54.00 -28.00   0.50   14.70    --    4.52 -66.00-136.00   52
  3  \w    -24.00  48.00   0.50   14.70    --   -6.24  66.00  -1.00  144
  4  \w    -17.00  12.00   0.50   14.70    --   -6.24 -66.00-136.00   58
  5  \w    -10.00  60.00   0.50   14.70    --    4.52  66.00  -1.00  140
  6  \w    -20.00  68.00   0.50   14.70    --   -6.00  33.00 -36.39  176
  7  \w    -20.00  65.00   0.50   14.70    --   -6.00  33.00 -93.73  170
  8  \w    -20.00  67.00   0.50   14.70    --   -6.00  33.00  64.94  174
  9  \w    -19.00  69.00   0.50   14.70    --   -6.24  32.00-151.85  176
 10  \w     -1.00  27.00   0.50   14.70    --   -6.24 -99.00   0.00   56
 11  \w    -19.00  69.00   0.50   14.70    --   -6.24  29.00 166.78  176
 12  \w    -78.00   9.00   0.50   14.70    --   -6.24 -57.00-180.00  174
 13  \w    -19.00  67.00   0.50   14.70    --   -6.24  28.00 116.23  172
 14  \w    -16.00  26.00   0.50   14.70    --   -6.24 -99.00  60.00   84
;
_diffrn_measurement_device 'four-circle diffractometer'
_diffrn_measurement_device_type 'XtaLAB Synergy R, DW system, HyPix'
_diffrn_measurement_method '\w scans'
_diffrn_orient_matrix_type 'CrysAlisPro convention (1999,Acta A55,543-557)'
_diffrn_orient_matrix_UB_11 0.0348587000
_diffrn_orient_matrix_UB_12 -0.0107529000
_diffrn_orient_matrix_UB_13 0.0052004000
_diffrn_orient_matrix_UB_21 0.0184974000
_diffrn_orient_matrix_UB_22 0.0275731000
_diffrn_orient_matrix_UB_23 -0.0356269000
_diffrn_orient_matrix_UB_31 -0.0103156000
_diffrn_orient_matrix_UB_32 0.0253628000
_diffrn_orient_matrix_UB_33 0.0204165000
_diffrn_radiation_monochromator mirror
_diffrn_radiation_probe x-ray
_diffrn_radiation_type 'Mo K\a'
_diffrn_radiation_wavelength 0.71073
_diffrn_reflns_av_R_equivalents 0.0666
_diffrn_reflns_av_unetI/netI 0.0608
_diffrn_reflns_Laue_measured_fraction_full 0.995
_diffrn_reflns_Laue_measured_fraction_max 0.851
_diffrn_reflns_limit_h_max 27
_diffrn_reflns_limit_h_min -26
_diffrn_reflns_limit_k_max 28
_diffrn_reflns_limit_k_min -25
_diffrn_reflns_limit_l_max 29
_diffrn_reflns_limit_l_min -28
_diffrn_reflns_number 200745
_diffrn_reflns_point_group_measured_fraction_full 0.995
_diffrn_reflns_point_group_measured_fraction_max 0.851
_diffrn_reflns_theta_full 25.242
_diffrn_reflns_theta_max 31.012
_diffrn_reflns_theta_min 2.180
_diffrn_source 'Rotating-anode X-ray tube'
_diffrn_source_type 'Rigaku (Mo) X-ray Source'
_exptl_absorpt_coefficient_mu 1.758
_exptl_absorpt_correction_T_max 1.00000
_exptl_absorpt_correction_T_min 0.71956
_exptl_absorpt_correction_type multi-scan
_exptl_absorpt_process_details
;
CrysAlisPro 1.171.41.122a (Rigaku Oxford Diffraction, 2021)
Empirical absorption correction using spherical harmonics,
implemented in SCALE3 ABSPACK scaling algorithm.
;
_exptl_crystal_colour 'clear dark red'
_exptl_crystal_density_diffrn 1.760
_exptl_crystal_description block
_exptl_crystal_F_000 3311
_exptl_crystal_size_max 0.2
_exptl_crystal_size_mid 0.2
_exptl_crystal_size_min 0.06
_refine_diff_density_max 3.393
_refine_diff_density_min -4.116
_refine_diff_density_rms 0.281
_refine_ls_extinction_method none
_refine_ls_goodness_of_fit_ref 1.017
_refine_ls_hydrogen_treatment constr
_refine_ls_matrix_type full
_refine_ls_number_parameters 2153
_refine_ls_number_reflns 35175
_refine_ls_number_restraints 2358
_refine_ls_restrained_S_all 0.995
_refine_ls_R_factor_all 0.1546
_refine_ls_R_factor_gt 0.1060
_refine_ls_shift/su_max 0.010
_refine_ls_shift/su_mean 0.000
_refine_ls_structure_factor_coef Fsqd
_refine_ls_weighting_details 'w=1/[\s^2^(Fo^2^)+(0.0880P)^2^+188.1144P] where P=(Fo^2^+2Fc^2^)/3'
_refine_ls_weighting_scheme calc
_refine_ls_wR_factor_gt 0.2440
_refine_ls_wR_factor_ref 0.2754
_reflns_Friedel_coverage 0.000
_reflns_number_gt 22693
_reflns_number_total 35175
_reflns_threshold_expression 'I > 2\s(I)'
_cod_data_source_file d4nr02702g2.cif
_cod_data_source_block exp_1924_mgy1_auto
_cod_depositor_comments 'Adding full bibliography for 1572365.cif.'
_cod_original_cell_volume 6470.60(13)
_cod_database_code 1572365
_shelx_shelxl_version_number 2018/3
_chemical_oxdiff_formula CHFCuAgPCl
_shelx_space_group_comment
;
The symmetry employed for this shelxl refinement is uniquely defined
by the following loop, which should always be used as a source of
symmetry information in preference to the above space-group names.
They are only intended as comments.
;
_olex2_refinement_description
;
1. Fixed Uiso
 At 1.2 times of:
  All C(H) groups
2. Restrained distances
 C62-C143
 1.53 with sigma of 0.02
 C143-F32
 1.36 with sigma of 0.02
 C143-F36
 1.35 with sigma of 0.02
 C143-F34
 1.37 with sigma of 0.02
 C147-F56
 1.29 with sigma of 0.02
 C9-F38
 1.29 with sigma of 0.02
 C9-F40
 1.36 with sigma of 0.02
 C73-F54
 1.27 with sigma of 0.02
 C9-F42
 1.27 with sigma of 0.02
 C73-F50
 1.29 with sigma of 0.02
 C145-F48
 1.27 with sigma of 0.02
 C73-F52
 1.36 with sigma of 0.02
 C145-F44
 1.29 with sigma of 0.02
 C147-F58
 1.36 with sigma of 0.02
 C147-F60
 1.27 with sigma of 0.02
 C145-F46
 1.36 with sigma of 0.02
 C37-F62
 1.29 with sigma of 0.02
 C37-F64
 1.36 with sigma of 0.02
 C37-F66
 1.27 with sigma of 0.02
 C149-F70
 1.36 with sigma of 0.02
 C149-F72
 1.27 with sigma of 0.02
 C149-F68
 1.29 with sigma of 0.02
 C62-F32 = C62-F36
 2.4 with sigma of 0.04
 C62-F34
 2.38 with sigma of 0.04
 C137-P4 \\sim P4-C141
 with sigma of 0.01
 F32-C62 \\sim F34-C62 \\sim F36-C62
 with sigma of 0.04
 F32-F34 \\sim F34-F36 \\sim F36-F32
 with sigma of 0.04
 F32-C143 \\sim F34-C143 \\sim F36-C143
 with sigma of 0.02
 F38-F40 \\sim F40-F42 \\sim F42-F38
 with sigma of 0.03
 F50-F52 \\sim F52-F54 \\sim F54-F50
 with sigma of 0.03
 F44-F46 \\sim F46-F48 \\sim F48-F44
 with sigma of 0.03
 F56-F58 \\sim F58-F60 \\sim F60-F56
 with sigma of 0.03
 C73-F50 \\sim C73-F52 \\sim C73-F54
 with sigma of 0.02
 C147-F56 \\sim C147-F58 \\sim C147-F60
 with sigma of 0.02
 C9-F38 \\sim C9-F40 \\sim C9-F42
 with sigma of 0.02
 C145-F44 \\sim C145-F46 \\sim C145-F48
 with sigma of 0.02
 C37-F62 \\sim C37-F64 \\sim C37-F66
 with sigma of 0.02
 F62-F64 \\sim F64-F66 \\sim F66-F62
 with sigma of 0.03
 F68-F70 \\sim F70-F72 \\sim F72-F68
 with sigma of 0.03
 C149-F68 \\sim C149-F70 \\sim C149-F72
 with sigma of 0.02
 F68-F72 \\sim F19-F9
 with sigma of 0.04
 F26-F28 \\sim F39-F5
 with sigma of 0.04
 C104-F26 \\sim C151-F39
 with sigma of 0.04
 F70-F72 \\sim F37-F9
 with sigma of 0.04
 C102-C59 \\sim C75-C157
 with sigma of 0.04
 C102-C104 \\sim C75-C151
 with sigma of 0.02
 C110-C149 \\sim C77-C39
 with sigma of 0.04
 C102-C112 \\sim C75-C155
 with sigma of 0.02
 C102-C106 \\sim C75-C19
 with sigma of 0.04
 C104-C106 \\sim C151-C19
 with sigma of 0.02
 C104-C108 \\sim C151-C153
 with sigma of 0.04
 F28-F30 \\sim F5-F41
 with sigma of 0.04
 F68-F70 \\sim F19-F37
 with sigma of 0.04
 C106-C108 \\sim C19-C153
 with sigma of 0.02
 C112-F70 \\sim C155-F37
 with sigma of 0.04
 C108-C110 \\sim C153-C77
 with sigma of 0.02
 C28-C110 \\sim C28-C77
 with sigma of 0.04
 C110-C112 \\sim C77-C155
 with sigma of 0.02
 C102-C110 \\sim C75-C77
 with sigma of 0.04
 C112-C149 \\sim C155-C39
 with sigma of 0.02
 C102-C149 \\sim C75-C39
 with sigma of 0.04
 F26-C59 \\sim F39-C157
 with sigma of 0.02
 C104-C112 \\sim C151-C155
 with sigma of 0.04
 F28-C59 \\sim F5-C157
 with sigma of 0.02
 C104-F28 \\sim C151-F5
 with sigma of 0.04
 C104-F30 \\sim C151-F41
 with sigma of 0.04
 C28-C108 \\sim C28-C153
 with sigma of 0.02
 C59-F30 \\sim C157-F41
 with sigma of 0.02
 C108-C112 \\sim C153-C155
 with sigma of 0.04
 C149-F68 \\sim C39-F19
 with sigma of 0.02
 C112-F68 \\sim C155-F19
 with sigma of 0.04
 C149-F70 \\sim C39-F37
 with sigma of 0.02
 C112-F72 \\sim C155-F9
 with sigma of 0.04
 C149-F72 \\sim C39-F9
 with sigma of 0.02
 F26-F30 \\sim F39-F41
 with sigma of 0.04
 C28-C106 \\sim C28-C19
 with sigma of 0.04
 C106-C110 \\sim C19-C77
 with sigma of 0.04
 C104-C59 \\sim C151-C157
 with sigma of 0.02
 C106-C59 \\sim C19-C157
 with sigma of 0.04
 C9-F40 \\sim C5-F13
 with sigma of 0.02
 C128-F18 \\sim C41-F65
 with sigma of 0.02
 C9-F42 \\sim C5-F53
 with sigma of 0.02
 F14-C114 \\sim F47-C79
 with sigma of 0.02
 C74-F40 \\sim C74-F13
 with sigma of 0.04
 C74-F38 \\sim C74-F51
 with sigma of 0.04
 C74-F42 \\sim C74-F53
 with sigma of 0.04
 C74-C9 \\sim C74-C5
 with sigma of 0.02
 C38-C72 \\sim C38-C159
 with sigma of 0.02
 F10-C88 \\sim F2-C88
 with sigma of 0.04
 F38-F42 \\sim F51-F53
 with sigma of 0.04
 F40-F42 \\sim F13-F53
 with sigma of 0.04
 F4-F6 \\sim F45-F23
 with sigma of 0.04
 C76-C37 \\sim C76-C161
 with sigma of 0.02
 F38-F40 \\sim F51-F13
 with sigma of 0.04
 C37-F62 \\sim C161-F27
 with sigma of 0.02
 F10-C128 \\sim F2-C41
 with sigma of 0.02
 C37-F66 \\sim C161-F7
 with sigma of 0.02
 F8-C88 \\sim F63-C88
 with sigma of 0.04
 C88-F18 \\sim C88-F65
 with sigma of 0.04
 F4-C114 \\sim F45-C79
 with sigma of 0.02
 C76-F62 \\sim C76-F27
 with sigma of 0.04
 C44-F6 \\sim C44-F23
 with sigma of 0.04
 C76-F64 \\sim C76-F55
 with sigma of 0.04
 F6-F14 \\sim F23-F47
 with sigma of 0.04
 C76-F66 \\sim C76-F7
 with sigma of 0.04
 C37-F64 \\sim C161-F55
 with sigma of 0.02
 F62-F64 \\sim F27-F55
 with sigma of 0.04
 F62-F66 \\sim F27-F7
 with sigma of 0.04
 C145-F46 \\sim C145-F43
 with sigma of 0.02
 F8-C128 \\sim F63-C41
 with sigma of 0.02
 F64-F66 \\sim F55-F7
 with sigma of 0.04
 C88-C128 \\sim C88-C41
 with sigma of 0.02
 F8-F10 \\sim F63-F2
 with sigma of 0.04
 C54-C147 \\sim C54-C81
 with sigma of 0.02
 F10-F18 \\sim F2-F65
 with sigma of 0.04
 C147-F56 \\sim C81-F57
 with sigma of 0.02
 C147-F58 \\sim C81-F29
 with sigma of 0.02
 C145-F48 \\sim C145-F11
 with sigma of 0.02
 C147-F60 \\sim C81-F59
 with sigma of 0.02
 C145-F44 \\sim C145-F21
 with sigma of 0.02
 C54-F56 \\sim C54-F57
 with sigma of 0.04
 C44-C114 \\sim C44-C79
 with sigma of 0.02
 C54-F58 \\sim C54-F29
 with sigma of 0.04
 F6-C114 \\sim F23-C79
 with sigma of 0.02
 C54-F60 \\sim C54-F59
 with sigma of 0.04
 C44-F4 \\sim C44-F45
 with sigma of 0.04
 F56-F58 \\sim F57-F29
 with sigma of 0.04
 C44-F14 \\sim C44-F47
 with sigma of 0.04
 F56-F60 \\sim F57-F59
 with sigma of 0.04
 F4-F14 \\sim F45-F47
 with sigma of 0.04
 F58-F60 \\sim F29-F59
 with sigma of 0.04
 F1-C72 \\sim F3-C159
 with sigma of 0.02
 C62-C143 \\sim C62-C163
 with sigma of 0.02
 F12-C72 \\sim F49-C159
 with sigma of 0.02
 C143-F32 \\sim C163-F15
 with sigma of 0.02
 C72-F16 \\sim C159-F25
 with sigma of 0.02
 C143-F34 \\sim C163-F61
 with sigma of 0.02
 C143-F36 \\sim C163-F31
 with sigma of 0.02
 C62-F32 \\sim C62-F15
 with sigma of 0.04
 C62-F34 \\sim C62-F61
 with sigma of 0.04
 C62-F36 \\sim C62-F31
 with sigma of 0.04
 F32-F34 \\sim F15-F61
 with sigma of 0.04
 F32-F36 \\sim F15-F31
 with sigma of 0.04
 C9-F38 \\sim C5-F51
 with sigma of 0.02
 F34-F36 \\sim F61-F31
 with sigma of 0.04
 F1-C38 \\sim F3-C38
 with sigma of 0.04
 F1-F12 \\sim F3-F49
 with sigma of 0.04
 F1-F16 \\sim F3-F25
 with sigma of 0.04
 C38-F12 \\sim C38-F49
 with sigma of 0.04
 C38-F16 \\sim C38-F25
 with sigma of 0.04
 F12-F16 \\sim F49-F25
 with sigma of 0.04
 F8-F18 \\sim F63-F65
 with sigma of 0.04
 C148-C152 \\sim C83-C21
 with sigma of 0.04
 C148-C156 \\sim C83-C85
 with sigma of 0.04
 C146-C148 \\sim C165-C83
 with sigma of 0.02
 C152-C156 \\sim C21-C85
 with sigma of 0.04
 P1-C148 \\sim P1-C83
 with sigma of 0.04
 C146-C156 \\sim C165-C85
 with sigma of 0.02
 P1-C150 \\sim P1-C167
 with sigma of 0.02
 C146-C150 \\sim C165-C167
 with sigma of 0.04
 C150-C154 \\sim C167-C169
 with sigma of 0.04
 C146-C154 \\sim C165-C169
 with sigma of 0.04
 C148-C150 \\sim C83-C167
 with sigma of 0.02
 C150-C152 \\sim C167-C21
 with sigma of 0.02
 C152-C154 \\sim C21-C169
 with sigma of 0.02
 C154-C156 \\sim C169-C85
 with sigma of 0.02
 P1-C152 \\sim P1-C21
 with sigma of 0.04
 C36-F50 \\sim C36-F33
 with sigma of 0.04
 F50-F52 \\sim F33-F67
 with sigma of 0.04
 C36-F54 \\sim C36-F17
 with sigma of 0.04
 F22-F24 \\sim F35-F71
 with sigma of 0.04
 C73-F54 \\sim C171-F17
 with sigma of 0.02
 C36-F52 \\sim C36-F67
 with sigma of 0.04
 C82-C144 \\sim C82-C43
 with sigma of 0.02
 F20-F22 \\sim F69-F35
 with sigma of 0.04
 F20-F24 \\sim F69-F71
 with sigma of 0.04
 C144-F20 \\sim C43-F69
 with sigma of 0.02
 C73-F52 \\sim C171-F67
 with sigma of 0.02
 F50-F54 \\sim F33-F17
 with sigma of 0.04
 C36-C73 \\sim C36-C171
 with sigma of 0.02
 C144-F24 \\sim C43-F71
 with sigma of 0.02
 F52-F54 \\sim F67-F17
 with sigma of 0.04
 C82-F20 \\sim C82-F69
 with sigma of 0.04
 C73-F50 \\sim C171-F33
 with sigma of 0.02
 C82-F24 \\sim C82-F71
 with sigma of 0.04
 C144-F22 \\sim C43-F35
 with sigma of 0.02
 C82-F22 \\sim C82-F35
 with sigma of 0.04
3. Restrained planarity
 C69, C71, C141, C139, C137, C35, P4
 with sigma of 0.01
4. Rigid bond restraints
 C131, C33, C133, C67, C135, C17, P4
 with sigma for 1-2 distances of 0.005 and sigma for 1-3 distances of 0.01
 C71, C69, C139, C141, C137, C35, P4
 with sigma for 1-2 distances of 0.005 and sigma for 1-3 distances of 0.01
 C101, C105, C13, C51, C25, C103, P4
 with sigma for 1-2 distances of 0.005 and sigma for 1-3 distances of 0.01
 C172, C168, C166, C173, C170, C87, P5
 with sigma for 1-2 distances of 0.005 and sigma for 1-3 distances of 0.01
 C93, C89, C45, C23, C11, C91, P5
 with sigma for 1-2 distances of 0.005 and sigma for 1-3 distances of 0.01
 P5, C164, C158, C84, C142, C160, C162
 with sigma for 1-2 distances of 0.005 and sigma for 1-3 distances of 0.01
 C55, C27, C107, C111, C109, C53, P2
 with sigma for 1-2 distances of 0.005 and sigma for 1-3 distances of 0.01
 C99, C95, C3, C49, C47, C97, P2
 with sigma for 1-2 distances of 0.005 and sigma for 1-3 distances of 0.01
 C134, C130, C140, C136, C132, C138, P2
 with sigma for 1-2 distances of 0.005 and sigma for 1-3 distances of 0.01
 C127, C125, C65, C2, C63, C129, P3
 with sigma for 1-2 distances of 0.005 and sigma for 1-3 distances of 0.01
 C29, C57, C113, C117, C115, C7, P3
 with sigma for 1-2 distances of 0.005 and sigma for 1-3 distances of 0.01
 C119, C121, C61, C31, C15, C123, P3
 with sigma for 1-2 distances of 0.005 and sigma for 1-3 distances of 0.01
5. Uiso/Uaniso restraints and constraints
C62 \\sim C143 \\sim F32 \\sim F34 \\sim F36: within 2A with sigma of 0.04 and
sigma for terminal atoms of 0.08 within 2A
C47 \\sim C3 \\sim C97 \\sim C99 \\sim C95 \\sim C49 \\sim P2: within 1.7A with
sigma of 0.01 and sigma for terminal atoms of 0.02 within 1.7A
C84 \\sim C142 \\sim C164 \\sim C160 \\sim C158 \\sim C162 \\sim P5: within
1.7A with sigma of 0.01 and sigma for terminal atoms of 0.02 within 1.7A
C101 \\sim C105 \\sim C13 \\sim C51 \\sim C25 \\sim C103 \\sim P4: within 1.7A
with sigma of 0.01 and sigma for terminal atoms of 0.02 within 1.7A
C53 \\sim C27 \\sim C109 \\sim C111 \\sim C107 \\sim C55 \\sim P2: within 1.7A
with sigma of 0.01 and sigma for terminal atoms of 0.02 within 1.7A
C117 \\sim C113 \\sim C57 \\sim C29 \\sim C7 \\sim C115 \\sim P3: within 1.7A
with sigma of 0.01 and sigma for terminal atoms of 0.02 within 1.7A
P4 \\sim C139 \\sim C137 \\sim C71 \\sim C69 \\sim C141 \\sim C35: within 1.7A
with sigma of 0.01 and sigma for terminal atoms of 0.02 within 1.7A
C173 \\sim C170 \\sim C168 \\sim C87 \\sim C172 \\sim C166 \\sim P5: within
1.7A with sigma of 0.01 and sigma for terminal atoms of 0.02 within 1.7A
P5 \\sim C45 \\sim C91 \\sim C93 \\sim C89 \\sim C11 \\sim C23: within 1.7A
with sigma of 0.01 and sigma for terminal atoms of 0.02 within 1.7A
C136 \\sim C132 \\sim C130 \\sim C138 \\sim C134 \\sim C140 \\sim P2: within
1.7A with sigma of 0.01 and sigma for terminal atoms of 0.02 within 1.7A
C127 \\sim C125 \\sim C65 \\sim C2 \\sim C63 \\sim C129 \\sim P3: within 1.7A
with sigma of 0.01 and sigma for terminal atoms of 0.02 within 1.7A
C119 \\sim C121 \\sim C61 \\sim C31 \\sim C15 \\sim C123 \\sim P3: within 1.7A
with sigma of 0.01 and sigma for terminal atoms of 0.02 within 1.7A
P4 \\sim C33 \\sim C67 \\sim C135 \\sim C133 \\sim C17 \\sim C131: within 1.7A
with sigma of 0.01 and sigma for terminal atoms of 0.02 within 1.7A
Uanis(C47) = Uanis(C99)
Uanis(P2) = Uanis(C107)
Uanis(C119) = Uanis(P3)
6. Rigid body (RIGU) restrains
 C62, C143, F32, F34, F36
 with sigma for 1-2 distances of 0.004 and sigma for 1-3 distances of 0.004
 P5, C87, C89, C168, C23, C93, C172, C84, C160, C91, C162, C142, C164, C45,
 C11, C158, C173, C170, C166
 with sigma for 1-2 distances of 0.0005 and sigma for 1-3 distances of 0.0005
 C25, C141, C133, C105, C71, C131, C101, C67, C35, C135, C33, C17, P4, C137,
 C51, C69, C13, C139, C103
 with sigma for 1-2 distances of 0.0005 and sigma for 1-3 distances of 0.0005
 C130, C111, P2, C132, C49, C134, C107, C136, C97, C138, C99, C140, C109, C47,
 C53, C95, C55, C3, C27
 with sigma for 1-2 distances of 0.0005 and sigma for 1-3 distances of 0.0005
 C127, C121, C119, C29, C113, C7, C123, C125, C63, C57, C129, C65, C31, C117,
 C61, C2, C15, C115, P3
 with sigma for 1-2 distances of 0.0005 and sigma for 1-3 distances of 0.0005
 C131, C33, C133, C67, C135, C17, P4
 with sigma for 1-2 distances of 0.0002 and sigma for 1-3 distances of 0.0002
 C139, C137, C71, C35, C69, C141, P4
 with sigma for 1-2 distances of 0.0002 and sigma for 1-3 distances of 0.0002
 C108, C104, C102, C110, C106, C112, F26, F28, C59, F30, F72, C149, F68, F70,
 C28
 with sigma for 1-2 distances of 0.0005 and sigma for 1-3 distances of 0.0005
 C155, C151, C19, C77, C75, C153, C28, C39, F19, F37, F9, C157, F41, F39, F5
 with sigma for 1-2 distances of 0.0005 and sigma for 1-3 distances of 0.0005
 F45, F23, F47, C79
 with sigma for 1-2 distances of 0.004 and sigma for 1-3 distances of 0.004
 C81, F57, F29, F59
 with sigma for 1-2 distances of 0.004 and sigma for 1-3 distances of 0.004
 C5, F51, F13, F53
 with sigma for 1-2 distances of 0.004 and sigma for 1-3 distances of 0.004
 F63, F2, C41, F65
 with sigma for 1-2 distances of 0.004 and sigma for 1-3 distances of 0.004
 F44, F46, F48
 with sigma for 1-2 distances of 0.004 and sigma for 1-3 distances of 0.004
 F3, F49, C159, F25
 with sigma for 1-2 distances of 0.004 and sigma for 1-3 distances of 0.004
 C161, F27, F55, F7
 with sigma for 1-2 distances of 0.004 and sigma for 1-3 distances of 0.004
 C163, F15, F61, F31
 with sigma for 1-2 distances of 0.004 and sigma for 1-3 distances of 0.004
 F21, F43, F11
 with sigma for 1-2 distances of 0.004 and sigma for 1-3 distances of 0.004
 F4, F6, F14, C114
 with sigma for 1-2 distances of 0.004 and sigma for 1-3 distances of 0.004
 F1, F12, C72, F16
 with sigma for 1-2 distances of 0.004 and sigma for 1-3 distances of 0.004
 C9, F38, F40, F42
 with sigma for 1-2 distances of 0.004 and sigma for 1-3 distances of 0.004
 C37, F62, F64, F66
 with sigma for 1-2 distances of 0.004 and sigma for 1-3 distances of 0.004
 C147, F56, F58, F60
 with sigma for 1-2 distances of 0.004 and sigma for 1-3 distances of 0.004
 C143, F32, F34, F36
 with sigma for 1-2 distances of 0.004 and sigma for 1-3 distances of 0.004
 F8, F10, C128, F18
 with sigma for 1-2 distances of 0.004 and sigma for 1-3 distances of 0.004
 C66, C145, F44, F46, F48, F21, F43, F11
 with sigma for 1-2 distances of 0.0002 and sigma for 1-3 distances of 0.0002
 C54, C147, F56, F58, F60, C81, F57, F29, F59
 with sigma for 1-2 distances of 0.0002 and sigma for 1-3 distances of 0.0002
 C146, C148, C150, C152, C154, C156, P1
 with sigma for 1-2 distances of 0.0002 and sigma for 1-3 distances of 0.0002
 C74, C9, F38, F40, F42, C5, F51, F13, F53
 with sigma for 1-2 distances of 0.0002 and sigma for 1-3 distances of 0.0002
 F1, F12, C72, F16, F3, F49, C159, F25, C38
 with sigma for 1-2 distances of 0.0002 and sigma for 1-3 distances of 0.0002
 F8, F10, C128, F18, F63, F2, C41, F65, C88
 with sigma for 1-2 distances of 0.0002 and sigma for 1-3 distances of 0.0002
 C146, C148, C150, C152, C154, C156
 with sigma for 1-2 distances of 0.004 and sigma for 1-3 distances of 0.004
 C44, F4, F6, F14, C114, F45, F23, F47, C79
 with sigma for 1-2 distances of 0.0002 and sigma for 1-3 distances of 0.0002
 C165, C83, C167, C21, C169, C85
 with sigma for 1-2 distances of 0.004 and sigma for 1-3 distances of 0.004
 C146, C148, C150, C152, C154, C156, C165, C83, C167, C21, C169, C85, P1
 with sigma for 1-2 distances of 0.0002 and sigma for 1-3 distances of 0.0002
 C82, C144, F20, F22, F24, C43, F69, F35, F71
 with sigma for 1-2 distances of 0.0002 and sigma for 1-3 distances of 0.0002
 C36, C73, F50, F52, F54, C171, F33, F67, F17
 with sigma for 1-2 distances of 0.0002 and sigma for 1-3 distances of 0.0002
7. Others
 Sof(C130)=Sof(H130)=Sof(C132)=Sof(H132)=Sof(C134)=Sof(C136)=Sof(H136)=
 Sof(C138)=Sof(H138)=Sof(C140)=Sof(H140)=Sof(C47)=Sof(C95)=Sof(H95)=Sof(C3)=
 Sof(H3)=Sof(C97)=Sof(H97)=Sof(C49)=Sof(H49)=Sof(C99)=Sof(H99)=Sof(C53)=
 Sof(H53)=Sof(C107)=Sof(C27)=Sof(H27)=Sof(C109)=Sof(H109)=Sof(C55)=Sof(H55)=
 Sof(C111)=Sof(H111)=Sof(P2)=1-FVAR(1)
 Sof(P4)=Sof(C25)=Sof(H25)=Sof(C101)=Sof(C51)=Sof(H51)=Sof(C103)=Sof(H103)=
 Sof(C13)=Sof(H13)=Sof(C105)=Sof(H105)=Sof(C131)=Sof(H131)=Sof(C33)=Sof(H33)=
 Sof(C133)=Sof(H133)=Sof(C67)=Sof(H67)=Sof(C135)=Sof(H135)=Sof(C17)=Sof(C137)=
 Sof(H137)=Sof(C69)=Sof(H69)=Sof(C139)=Sof(H139)=Sof(C35)=Sof(H35)=Sof(C141)=
 Sof(H141)=Sof(C71)=FVAR(1)
 Sof(C75)=Sof(H75)=Sof(C151)=Sof(C19)=Sof(H19)=Sof(C153)=Sof(C77)=Sof(H77)=
 Sof(C155)=Sof(C39)=Sof(F9)=Sof(F37)=Sof(F19)=Sof(C157)=Sof(F39)=Sof(F5)=
 Sof(F41)=1-FVAR(2)
 Sof(C102)=Sof(H102)=Sof(C104)=Sof(C106)=Sof(H106)=Sof(C108)=Sof(C110)=
 Sof(H110)=Sof(C112)=Sof(F26)=Sof(F28)=Sof(C59)=Sof(F30)=Sof(C149)=Sof(F68)=
 Sof(F70)=Sof(F72)=FVAR(2)
 Sof(F21)=Sof(F43)=Sof(F11)=1-FVAR(3)
 Sof(F44)=Sof(F46)=Sof(F48)=FVAR(3)
 Sof(F45)=Sof(F23)=Sof(F47)=Sof(C79)=1-FVAR(4)
 Sof(F4)=Sof(F6)=Sof(F14)=Sof(C114)=FVAR(4)
 Sof(F3)=Sof(F49)=Sof(C159)=Sof(F25)=1-FVAR(5)
 Sof(F1)=Sof(F12)=Sof(C72)=Sof(F16)=FVAR(5)
 Sof(C5)=Sof(F51)=Sof(F13)=Sof(F53)=1-FVAR(6)
 Sof(C9)=Sof(F38)=Sof(F40)=Sof(F42)=FVAR(6)
 Sof(C161)=Sof(F27)=Sof(F55)=Sof(F7)=1-FVAR(7)
 Sof(C37)=Sof(F62)=Sof(F64)=Sof(F66)=FVAR(7)
 Sof(C81)=Sof(F57)=Sof(F29)=Sof(F59)=1-FVAR(8)
 Sof(C147)=Sof(F56)=Sof(F58)=Sof(F60)=FVAR(8)
 Sof(C163)=Sof(F15)=Sof(F61)=Sof(F31)=1-FVAR(9)
 Sof(C143)=Sof(F32)=Sof(F34)=Sof(F36)=FVAR(9)
 Sof(F63)=Sof(F2)=Sof(C41)=Sof(F65)=1-FVAR(10)
 Sof(F8)=Sof(F10)=Sof(C128)=Sof(F18)=FVAR(10)
 Sof(C165)=Sof(H165)=Sof(C83)=Sof(H83)=Sof(C167)=Sof(C21)=Sof(H21)=Sof(C169)=
 Sof(H169)=Sof(C85)=Sof(H85)=1-FVAR(11)
 Sof(C146)=Sof(H146)=Sof(C148)=Sof(H148)=Sof(C150)=Sof(C152)=Sof(H152)=
 Sof(C154)=Sof(H154)=Sof(C156)=Sof(H156)=FVAR(11)
 Sof(C171)=Sof(F33)=Sof(F67)=Sof(F17)=1-FVAR(12)
 Sof(C73)=Sof(F50)=Sof(F52)=Sof(F54)=FVAR(12)
 Sof(C43)=Sof(F69)=Sof(F35)=Sof(F71)=1-FVAR(13)
 Sof(C144)=Sof(F20)=Sof(F22)=Sof(F24)=FVAR(13)
 Fixed Sof: P5(0.5) P3(0.5) C84(0.5) C142(0.5) H142(0.5) C158(0.5) H158(0.5)
 C160(0.5) H160(0.5) C162(0.5) H162(0.5) C164(0.5) H164(0.5) C166(0.5)
 H166(0.5) C168(0.5) H168(0.5) C170(0.5) C172(0.5) H172(0.5) C173(0.5)
 H173(0.5) C87(0.5) H87(0.5) C11(0.5) H11(0.5) C89(0.5) H89(0.5) C45(0.5)
 H45(0.5) C91(0.5) H91(0.5) C23(0.5) H23(0.5) C93(0.5) C7(0.5) H7(0.5)
 C113(0.5) H113(0.5) C57(0.5) H57(0.5) C115(0.5) H115(0.5) C29(0.5) C117(0.5)
 H117(0.5) C119(0.5) C15(0.5) H15(0.5) C121(0.5) H121(0.5) C61(0.5) H61(0.5)
 C123(0.5) H123(0.5) C31(0.5) H31(0.5) C2(0.5) C129(0.5) H129(0.5)
8.a Aromatic/amide H refined with riding coordinates:
 C22(H22), C32(H32), C40(H40), C42(H42), C48(H48), C50(H50), C52(H52),
 C56(H56), C60(H60), C64(H64), C68(H68), C70(H70), C78(H78), C80(H80), C86(H86),
  C90(H90), C92(H92), C94(H94), C96(H96), C100(H100), C102(H102), C106(H106),
 C110(H110), C116(H116), C120(H120), C122(H122), C124(H124), C126(H126),
 C130(H130), C132(H132), C136(H136), C138(H138), C140(H140), C142(H142),
 C146(H146), C148(H148), C152(H152), C154(H154), C156(H156), C158(H158),
 C160(H160), C162(H162), C164(H164), C166(H166), C168(H168), C172(H172),
 C173(H173), C87(H87), C11(H11), C89(H89), C45(H45), C91(H91), C23(H23),
 C95(H95), C3(H3), C97(H97), C49(H49), C99(H99), C25(H25), C51(H51), C103(H103),
  C13(H13), C105(H105), C53(H53), C27(H27), C109(H109), C55(H55), C111(H111),
 C7(H7), C113(H113), C57(H57), C115(H115), C117(H117), C15(H15), C121(H121),
 C61(H61), C123(H123), C31(H31), C125(H125), C127(H127), C129(H129), C65(H65),
 C131(H131), C33(H33), C133(H133), C67(H67), C135(H135), C137(H137), C69(H69),
 C139(H139), C35(H35), C141(H141), C75(H75), C19(H19), C77(H77), C165(H165),
 C83(H83), C21(H21), C169(H169), C85(H85)
8.b Fitted hexagon refined as free rotating group:
 C52(C54,C56,C58,C60,C62), C90(C92,C94,C96,C98,C100), C102(C104,C106,C108,C110,
 C112), C116(C118,C120,C122,C124,C126), C130(C132,C134,C136,C138,C140),
 C146(C148,C150,C152,C154,C156), C166(C168,C170,C172,C173,C87), C11(C89,C45,C91,
 C23,C93), C47(C95,C3,C97,C49,C99), C25(C101,C51,C103,C13,C105), C53(C107,C27,
 C109,C55,C111), C7(C113,C57,C115,C29,C117), C119(C15,C121,C61,C123,C31),
 C125(C63,C127,C2,C129,C65), C131(C33,C133,C67,C135,C17), C137(C69,C139,C35,
 C141,C71), C75(C151,C19,C153,C77,C155), C165(C83,C167,C21,C169,C85)
;
_smtbx_masks_void_probe_radius 1.2
_smtbx_masks_void_truncation_radius 1.2
_olex2_submission_special_instructions 'No special instructions were received'
_oxdiff_exptl_absorpt_empirical_details
;
Empirical correction (ABSPACK) includes:
- Absorption correction using spherical harmonics
- Frame scaling
;
_oxdiff_exptl_absorpt_empirical_full_max 1.462
_oxdiff_exptl_absorpt_empirical_full_min 0.721

loop_
_space_group_symop_operation_xyz
'x, y, z'
'-x, -y, -z'

loop_
_atom_site_label
_atom_site_type_symbol
_atom_site_fract_x
_atom_site_fract_y
_atom_site_fract_z
_atom_site_U_iso_or_equiv
_atom_site_adp_type
_atom_site_occupancy
_atom_site_site_symmetry_order
_atom_site_calc_flag
_atom_site_refinement_flags_posn
_atom_site_refinement_flags_adp
_atom_site_refinement_flags_occupancy
_atom_site_disorder_assembly
_atom_site_disorder_group
Ag4 Ag 0.500000 0.500000 0.500000 0.01738(17) Uani 1 2 d S . P . .
Ag6 Ag 0.52238(4) 0.53913(4) 0.34447(4) 0.02636(16) Uani 1 1 d . . . . .
Ag8 Ag 0.52469(4) 0.64802(4) 0.40996(4) 0.02692(16) Uani 1 1 d . . . . .
Ag10 Ag 0.38056(4) 0.58675(4) 0.45970(4) 0.02607(16) Uani 1 1 d . . . . .
Ag11 Ag 0.33892(5) 0.63360(5) 0.30317(5) 0.0377(2) Uani 1 1 d . . . . .
Ag3 Ag 0.59329(6) 0.68545(5) 0.18714(5) 0.0432(2) Uani 1 1 d . . . . .
Ag7 Ag 0.40407(7) 0.79765(5) 0.36442(6) 0.0503(2) Uani 1 1 d . . . . .
Ag2 Ag 0.42179(7) 0.43051(7) 0.45892(7) 0.0582(3) Uani 1 1 d . . . . .
Ag9 Ag 0.45067(7) 0.68900(6) 0.30281(7) 0.0589(3) Uani 1 1 d . . . . .
Ag5 Ag 0.65043(7) 0.53909(7) 0.38706(7) 0.0615(3) Uani 1 1 d . . . . .
Cu1 Cu 0.59076(7) 0.39255(7) 0.42672(8) 0.0300(3) Uani 1 1 d . . . . .
Cl0C Cl 0.32090(14) 0.50869(12) 0.41936(13) 0.0274(5) Uani 1 1 d . . . . .
Cl0D Cl 0.57552(15) 0.26033(14) 0.50933(15) 0.0333(5) Uani 1 1 d . . . . .
Cl0E Cl 0.66792(15) 0.57609(17) 0.24995(16) 0.0390(6) Uani 1 1 d . . . . .
P1 P 0.25936(19) 0.65343(19) 0.23783(19) 0.0436(7) Uani 1 1 d D . . . .
P4 P 0.3617(5) 0.9104(5) 0.3042(6) 0.059(2) Uani 0.487(8) 1 d D U P A 1
P5 P 0.6836(3) 0.7519(3) 0.0573(3) 0.0358(11) Uani 0.5 1 d . U P B 1
P3 P 0.6228(5) 0.7734(4) 0.0704(5) 0.0523(14) Uani 0.5 1 d . U P B 2
C1 C 0.5113(6) 0.4072(6) 0.3768(7) 0.034(2) Uani 1 1 d . . . . .
C4 C 0.5692(6) 0.3883(5) 0.3263(6) 0.0259(19) Uani 1 1 d . . . . .
C6 C 0.3410(7) 0.7027(5) 0.3745(6) 0.030(2) Uani 1 1 d . . . . .
C8 C 0.7457(6) 0.4472(5) 0.3818(6) 0.031(2) Uani 1 1 d . . . . .
C10 C 0.6494(6) 0.6636(5) 0.4454(5) 0.0268(19) Uani 1 1 d . . . . .
C12 C 0.5284(6) 0.7479(5) 0.2892(5) 0.0270(19) Uani 1 1 d . . . . .
C14 C 0.6309(6) 0.3638(6) 0.2637(6) 0.030(2) Uani 1 1 d . . . . .
C16 C 0.4803(5) 0.6234(5) 0.2398(5) 0.0242(18) Uani 1 1 d . . . . .
C18 C 0.6475(6) 0.6175(5) 0.4208(6) 0.0256(19) Uani 1 1 d . . . . .
C20 C 0.6847(6) 0.4262(6) 0.4009(6) 0.031(2) Uani 1 1 d . . . . .
C22 C 0.4528(8) 0.4530(7) 0.2367(7) 0.041(3) Uani 1 1 d . . . . .
H22 H 0.415682 0.450902 0.287864 0.049 Uiso 1 1 calc R U . . .
C24 C 0.4968(7) 0.5144(7) 0.1887(6) 0.036(2) Uani 1 1 d . . . . .
C26 C 0.2815(7) 0.7076(6) 0.4286(7) 0.040(3) Uani 1 1 d . . . . .
C28 C 0.5830(8) 0.7707(7) 0.2827(6) 0.0441(19) Uani 1 1 d D . . . .
C30 C 0.4877(7) 0.5725(6) 0.2185(6) 0.035(2) Uani 1 1 d . . . . .
F1 F 0.3708(12) 0.3199(11) 0.2377(11) 0.077(2) Uani 0.550(14) 1 d D . P C 1
C32 C 0.6371(6) 0.2925(7) 0.2658(7) 0.038(2) Uani 1 1 d . . . . .
H32 H 0.601495 0.258996 0.308327 0.046 Uiso 1 1 calc R U . . .
C34 C 0.8241(6) 0.4660(6) 0.3552(7) 0.040(3) Uani 1 1 d . . . . .
C36 C 0.9183(9) 0.5008(12) 0.3764(12) 0.082(2) Uani 1 1 d D . . . .
C38 C 0.4639(11) 0.3958(9) 0.2088(10) 0.0687(18) Uani 1 1 d D . . . .
C40 C 0.8444(7) 0.4853(7) 0.4000(8) 0.045(3) Uani 1 1 d . . . . .
H40 H 0.806587 0.488236 0.449219 0.053 Uiso 1 1 calc R U . . .
C42 C 0.6835(7) 0.4132(7) 0.2031(7) 0.046(3) Uani 1 1 d . . . . .
H42 H 0.678841 0.462409 0.202012 0.056 Uiso 1 1 calc R U . . .
C44 C 0.7433(11) 0.3889(11) 0.1436(10) 0.097(3) Uani 1 1 d D . . . .
C46 C 0.2107(6) 0.7158(6) 0.4939(7) 0.039(3) Uani 1 1 d . . . . .
C48 C 0.7473(8) 0.3176(8) 0.1441(7) 0.052(3) Uani 1 1 d . . . . .
H48 H 0.786049 0.301940 0.102032 0.062 Uiso 1 1 calc R U . . .
F4 F 0.7839(19) 0.4999(16) 0.0450(15) 0.100(3) Uani 0.40(3) 1 d D . P D 1
F6 F 0.8453(16) 0.4506(17) 0.1183(17) 0.099(3) Uani 0.40(3) 1 d D . P D 1
C50 C 0.2143(7) 0.7302(6) 0.5553(7) 0.041(3) Uani 1 1 d . . . . .
H50 H 0.262261 0.735142 0.553015 0.049 Uiso 1 1 calc R U . . .
C52 C 0.6788(5) 0.8306(4) 0.5079(6) 0.051(3) Uani 1 1 d G . . . .
H52 H 0.685702 0.868157 0.521847 0.062 Uiso 1 1 calc R U . . .
C54 C 0.7377(4) 0.7765(5) 0.4905(7) 0.085(2) Uani 1 1 d DG . . . .
C56 C 0.7275(3) 0.7216(4) 0.4702(6) 0.044(3) Uani 1 1 d G . . . .
H56 H 0.767793 0.684528 0.458277 0.053 Uiso 1 1 calc R U . . .
C58 C 0.6584(4) 0.7208(3) 0.4672(4) 0.029(2) Uani 1 1 d G . . . .
C60 C 0.5995(3) 0.7750(4) 0.4845(5) 0.035(2) Uani 1 1 d G . . . .
H60 H 0.552240 0.774537 0.482501 0.042 Uiso 1 1 calc R U . . .
C62 C 0.6096(4) 0.8299(4) 0.5049(5) 0.043(3) Uani 1 1 d DG U . . .
C64 C 0.5496(9) 0.5182(8) 0.1126(8) 0.054(3) Uani 1 1 d . . . . .
H64 H 0.578506 0.559789 0.079113 0.065 Uiso 1 1 calc R U . . .
C66 C 0.6953(11) 0.2702(9) 0.2055(12) 0.0721(19) Uani 1 1 d . . . . .
F8 F 0.5967(16) 0.4720(14) -0.0454(11) 0.096(3) Uani 0.499(18) 1 d D . P E 1
F10 F 0.6650(14) 0.3939(14) 0.0113(12) 0.097(3) Uani 0.499(18) 1 d D . P E 1
C68 C 0.8787(7) 0.4612(8) 0.2825(8) 0.048(3) Uani 1 1 d . . . . .
H68 H 0.864739 0.447566 0.250660 0.058 Uiso 1 1 calc R U . . .
C70 C 0.9732(7) 0.4965(9) 0.3048(9) 0.059(4) Uani 1 1 d . . . . .
H70 H 1.024433 0.507114 0.287823 0.071 Uiso 1 1 calc R U . . .
F12 F 0.3631(12) 0.3372(9) 0.3337(10) 0.074(2) Uani 0.550(14) 1 d D . P C 1
C72 C 0.4131(15) 0.3329(11) 0.2647(14) 0.0738(19) Uani 0.550(14) 1 d D . P C 1
C74 C 0.0727(10) 0.7186(12) 0.5644(16) 0.100(3) Uani 1 1 d D . . . .
C76 C 0.1464(8) 0.7368(8) 0.6185(8) 0.057(4) Uani 1 1 d D . . . .
C78 C 0.1385(8) 0.7105(9) 0.4988(9) 0.058(4) Uani 1 1 d . . . . .
H78 H 0.134316 0.701585 0.458292 0.070 Uiso 1 1 calc R U . . .
C80 C 0.0761(8) 0.7307(9) 0.6239(10) 0.066(4) Uani 1 1 d . . . . .
H80 H 0.030623 0.734957 0.668213 0.079 Uiso 1 1 calc R U . . .
C82 C 0.9542(10) 0.4768(15) 0.2573(11) 0.098(3) Uani 1 1 d D . . . .
C84 C 0.6548(15) 0.7681(14) -0.0224(14) 0.044(3) Uani 0.5 1 d . U P B 1
C86 C 0.5153(11) 0.3993(9) 0.1351(9) 0.065(4) Uani 1 1 d . . . . .
H86 H 0.521610 0.360320 0.116197 0.078 Uiso 1 1 calc R U . . .
C88 C 0.5587(14) 0.4594(12) 0.0870(11) 0.093(3) Uani 1 1 d D . . . .
C90 C 0.1852(6) 0.4497(5) 0.3273(6) 0.082(6) Uani 1 1 d G . . . .
H90 H 0.171235 0.411803 0.376387 0.098 Uiso 1 1 calc R U . . .
C92 C 0.1816(6) 0.4403(5) 0.2649(8) 0.080(6) Uani 1 1 d G . . . .
H92 H 0.165128 0.395988 0.271333 0.096 Uiso 1 1 calc R U . . .
C94 C 0.2021(7) 0.4957(7) 0.1930(6) 0.088(6) Uani 1 1 d G . . . .
H94 H 0.199634 0.489235 0.150395 0.105 Uiso 1 1 calc R U . . .
C96 C 0.2262(6) 0.5604(6) 0.1836(4) 0.069(5) Uani 1 1 d G . . . .
H96 H 0.240248 0.598298 0.134509 0.083 Uiso 1 1 calc R U . . .
C98 C 0.2299(5) 0.5698(4) 0.2460(5) 0.047(3) Uani 1 1 d G . . . .
C100 C 0.2094(6) 0.5144(6) 0.3179(5) 0.067(4) Uani 1 1 d G . . . .
H100 H 0.211850 0.520867 0.360501 0.081 Uiso 1 1 calc R U . . .
F14 F 0.8601(19) 0.4072(16) 0.0324(18) 0.099(3) Uani 0.40(3) 1 d D . P D 1
C102 C 0.7918(8) 0.8326(10) 0.2496(15) 0.067(6) Uani 0.586(16) 1 d DG . P F 1
H102 H 0.838082 0.845629 0.243980 0.081 Uiso 0.586(16) 1 calc R U P F 1
C104 C 0.7266(10) 0.8817(8) 0.2610(15) 0.096(5) Uani 0.586(16) 1 d DG . P F 1
C106 C 0.6588(8) 0.8627(8) 0.2692(13) 0.054(5) Uani 0.586(16) 1 d DG . P F 1
H106 H 0.614312 0.896219 0.277053 0.065 Uiso 0.586(16) 1 calc R U P F 1
C108 C 0.6562(7) 0.7947(9) 0.2660(15) 0.046(4) Uani 0.586(16) 1 d DG . P F 1
C110 C 0.7214(9) 0.7456(8) 0.2546(16) 0.050(5) Uani 0.586(16) 1 d DG . P F 1
H110 H 0.719571 0.699120 0.252441 0.059 Uiso 0.586(16) 1 calc R U P F 1
C112 C 0.7891(7) 0.7646(9) 0.2464(15) 0.069(4) Uani 0.586(16) 1 d DG . P F 1
F16 F 0.4576(11) 0.2715(9) 0.2794(13) 0.080(2) Uani 0.550(14) 1 d D . P C 1
C114 C 0.807(2) 0.436(2) 0.0879(18) 0.099(3) Uani 0.40(3) 1 d D . P D 1
C116 C 0.2637(6) 0.7487(7) 0.0916(7) 0.093(6) Uani 1 1 d G . . . .
H116 H 0.209701 0.758073 0.117066 0.112 Uiso 1 1 calc R U . . .
C118 C 0.3050(6) 0.7014(6) 0.1341(4) 0.052(3) Uani 1 1 d G . . . .
C120 C 0.3841(5) 0.6877(5) 0.0968(5) 0.060(4) Uani 1 1 d G . . . .
H120 H 0.412309 0.655366 0.125902 0.071 Uiso 1 1 calc R U . . .
C122 C 0.4218(6) 0.7214(7) 0.0169(5) 0.087(6) Uani 1 1 d G . . . .
H122 H 0.475806 0.712072 -0.008616 0.104 Uiso 1 1 calc R U . . .
C124 C 0.3805(9) 0.7688(7) -0.0257(4) 0.109(9) Uani 1 1 d G . . . .
H124 H 0.406251 0.791779 -0.080294 0.130 Uiso 1 1 calc R U . . .
C126 C 0.3014(9) 0.7824(7) 0.0116(7) 0.130(11) Uani 1 1 d G . . . .
H126 H 0.273199 0.814780 -0.017455 0.156 Uiso 1 1 calc R U . . .
C128 C 0.6266(19) 0.4596(18) 0.0068(14) 0.096(3) Uani 0.499(18) 1 d D . P E 1
C130 C 0.5185(11) 1.0684(9) 0.2498(11) 0.059(4) Uani 0.513(8) 1 d G U P A 2
H130 H 0.528794 1.102801 0.265358 0.070 Uiso 0.513(8) 1 calc R U P A 2
C132 C 0.4537(10) 1.0290(10) 0.2978(9) 0.059(3) Uani 0.513(8) 1 d G U P A 2
H132 H 0.419716 1.036497 0.346270 0.070 Uiso 0.513(8) 1 calc R U P A 2
C134 C 0.4386(9) 0.9787(9) 0.2751(10) 0.055(3) Uani 0.513(8) 1 d G U P A 2
C136 C 0.4883(10) 0.9677(9) 0.2042(11) 0.055(3) Uani 0.513(8) 1 d G U P A 2
H136 H 0.478049 0.933294 0.188619 0.066 Uiso 0.513(8) 1 calc R U P A 2
C138 C 0.5531(9) 1.0071(10) 0.1561(9) 0.056(3) Uani 0.513(8) 1 d G U P A 2
H138 H 0.587126 0.999597 0.107706 0.067 Uiso 0.513(8) 1 calc R U P A 2
C140 C 0.5682(9) 1.0574(9) 0.1789(10) 0.058(4) Uani 0.513(8) 1 d G U P A 2
H140 H 0.612499 1.084352 0.146075 0.070 Uiso 0.513(8) 1 calc R U P A 2
F18 F 0.6602(15) 0.5219(12) -0.0331(11) 0.095(3) Uani 0.499(18) 1 d D . P E 1
C142 C 0.6463(16) 0.7161(16) -0.1079(15) 0.049(3) Uani 0.5 1 d . U P B 1
H142 H 0.657832 0.676875 -0.128089 0.059 Uiso 0.5 1 calc R U P B 1
C144 C 1.0086(13) 0.4764(19) 0.1781(13) 0.099(3) Uani 0.55(3) 1 d D . P G 1
C146 C 0.0254(10) 0.715(2) 0.315(2) 0.070(5) Uani 0.30(2) 1 d DG . P H 1
H146 H -0.019251 0.703324 0.316493 0.084 Uiso 0.30(2) 1 calc R U P H 1
C148 C 0.0958(12) 0.6766(17) 0.286(2) 0.056(5) Uani 0.30(2) 1 d DG . P H 1
H148 H 0.099160 0.638022 0.268104 0.067 Uiso 0.30(2) 1 calc R U P H 1
C150 C 0.1611(9) 0.6943(15) 0.2843(18) 0.044(4) Uani 0.30(2) 1 d DG . P H 1
C152 C 0.1562(12) 0.7508(15) 0.3109(17) 0.042(4) Uani 0.30(2) 1 d DG . P H 1
H152 H 0.200876 0.762882 0.309528 0.051 Uiso 0.30(2) 1 calc R U P H 1
C154 C 0.0859(15) 0.7896(16) 0.3397(19) 0.060(6) Uani 0.30(2) 1 d DG . P H 1
H154 H 0.082466 0.828185 0.357918 0.072 Uiso 0.30(2) 1 calc R U P H 1
C156 C 0.0205(11) 0.7719(19) 0.342(2) 0.056(5) Uani 0.30(2) 1 d DG . P H 1
H156 H -0.027598 0.798408 0.361401 0.067 Uiso 0.30(2) 1 calc R U P H 1
C158 C 0.6690(16) 0.7111(15) -0.0512(14) 0.047(3) Uani 0.5 1 d . U P B 1
H158 H 0.695413 0.666639 -0.031158 0.057 Uiso 0.5 1 calc R U P B 1
C160 C 0.6099(15) 0.8304(15) -0.0468(15) 0.047(3) Uani 0.5 1 d . U P B 1
H160 H 0.595604 0.868602 -0.024605 0.057 Uiso 0.5 1 calc R U P B 1
C162 C 0.5859(16) 0.8368(15) -0.1034(15) 0.050(3) Uani 0.5 1 d . U P B 1
H162 H 0.555716 0.879718 -0.120004 0.060 Uiso 0.5 1 calc R U P B 1
C164 C 0.6043(16) 0.7837(15) -0.1350(16) 0.051(3) Uani 0.5 1 d . U P B 1
H164 H 0.589677 0.790537 -0.175737 0.062 Uiso 0.5 1 calc R U P B 1
C166 C 0.7614(9) 0.9380(10) 0.0335(12) 0.061(4) Uani 0.5 1 d G U P B 1
H166 H 0.809117 0.958442 0.011647 0.074 Uiso 0.5 1 calc R U P B 1
C168 C 0.7592(8) 0.8717(10) 0.0265(11) 0.056(3) Uani 0.5 1 d G U P B 1
H168 H 0.805487 0.846736 -0.000136 0.067 Uiso 0.5 1 calc R U P B 1
C170 C 0.6893(10) 0.8418(8) 0.0585(11) 0.047(3) Uani 0.5 1 d G U P B 1
C172 C 0.6216(8) 0.8783(9) 0.0975(10) 0.048(3) Uani 0.5 1 d G U P B 1
H172 H 0.573855 0.857936 0.119415 0.058 Uiso 0.5 1 calc R U P B 1
C173 C 0.6238(9) 0.9447(9) 0.1045(10) 0.057(3) Uani 0.5 1 d G U P B 1
H173 H 0.577484 0.969642 0.131199 0.069 Uiso 0.5 1 calc R U P B 1
C87 C 0.6936(11) 0.9745(8) 0.0725(12) 0.062(4) Uani 0.5 1 d G U P B 1
H87 H 0.695114 1.019896 0.077316 0.075 Uiso 0.5 1 calc R U P B 1
C11 C 0.8135(9) 0.6620(11) 0.0700(8) 0.054(4) Uani 0.5 1 d G U P B 1
H11 H 0.781309 0.645147 0.124111 0.064 Uiso 0.5 1 calc R U P B 1
C89 C 0.8902(10) 0.6351(10) 0.0427(10) 0.058(4) Uani 0.5 1 d G U P B 1
H89 H 0.910409 0.599827 0.078113 0.070 Uiso 0.5 1 calc R U P B 1
C45 C 0.9372(7) 0.6598(11) -0.0365(10) 0.062(4) Uani 0.5 1 d G U P B 1
H45 H 0.989660 0.641422 -0.055142 0.074 Uiso 0.5 1 calc R U P B 1
C91 C 0.9076(9) 0.7115(12) -0.0883(8) 0.066(5) Uani 0.5 1 d G U P B 1
H91 H 0.939812 0.728337 -0.142399 0.079 Uiso 0.5 1 calc R U P B 1
C23 C 0.8309(10) 0.7384(11) -0.0610(9) 0.064(5) Uani 0.5 1 d G U P B 1
H23 H 0.810712 0.773658 -0.096403 0.077 Uiso 0.5 1 calc R U P B 1
C93 C 0.7839(7) 0.7137(11) 0.0182(10) 0.053(3) Uani 0.5 1 d G U P B 1
F20 F 0.9793(11) 0.4625(18) 0.1396(12) 0.100(3) Uani 0.55(3) 1 d D . P G 1
F22 F 1.0711(10) 0.4316(17) 0.1781(14) 0.099(3) Uani 0.55(3) 1 d D . P G 1
F24 F 1.0403(14) 0.5421(15) 0.1350(11) 0.101(3) Uani 0.55(3) 1 d D . P G 1
C47 C 0.3039(12) 0.9489(13) 0.4232(10) 0.072(3) Uani 0.513(8) 1 d G U P A 2
C95 C 0.3319(11) 0.9230(12) 0.4808(12) 0.070(4) Uani 0.513(8) 1 d G U P A 2
H95 H 0.377843 0.891438 0.474388 0.084 Uiso 0.513(8) 1 calc R U P A 2
C3 C 0.2927(13) 0.9432(12) 0.5479(11) 0.073(4) Uani 0.513(8) 1 d G U P A 2
H3 H 0.311858 0.925462 0.587304 0.087 Uiso 0.513(8) 1 calc R U P A 2
C97 C 0.2255(13) 0.9894(13) 0.5574(10) 0.075(4) Uani 0.513(8) 1 d G U P A 2
H97 H 0.198669 1.003180 0.603203 0.091 Uiso 0.513(8) 1 calc R U P A 2
C49 C 0.1974(11) 1.0153(12) 0.4997(13) 0.079(4) Uani 0.513(8) 1 d G U P A 2
H49 H 0.151466 1.046875 0.506184 0.095 Uiso 0.513(8) 1 calc R U P A 2
C99 C 0.2366(13) 0.9951(13) 0.4327(11) 0.072(3) Uani 0.513(8) 1 d G U P A 2
H99 H 0.217450 1.012852 0.393266 0.086 Uiso 0.513(8) 1 calc R U P A 2
C25 C 0.2954(11) 0.9631(10) 0.1953(11) 0.064(4) Uani 0.487(8) 1 d G U P A 1
H25 H 0.263534 0.996249 0.222837 0.077 Uiso 0.487(8) 1 calc R U P A 1
C101 C 0.3491(13) 0.9136(10) 0.2203(10) 0.062(3) Uani 0.487(8) 1 d G U P A 1
C51 C 0.3957(11) 0.8650(9) 0.1800(12) 0.060(3) Uani 0.487(8) 1 d G U P A 1
H51 H 0.432422 0.831182 0.197050 0.072 Uiso 0.487(8) 1 calc R U P A 1
C103 C 0.3886(11) 0.8660(10) 0.1149(11) 0.062(4) Uani 0.487(8) 1 d G U P A 1
H103 H 0.420455 0.832845 0.087366 0.074 Uiso 0.487(8) 1 calc R U P A 1
C13 C 0.3349(12) 0.9155(11) 0.0899(10) 0.063(4) Uani 0.487(8) 1 d G U P A 1
H13 H 0.330027 0.916209 0.045417 0.076 Uiso 0.487(8) 1 calc R U P A 1
C105 C 0.2883(11) 0.9641(10) 0.1302(12) 0.065(4) Uani 0.487(8) 1 d G U P A 1
H105 H 0.251566 0.997912 0.113152 0.078 Uiso 0.487(8) 1 calc R U P A 1
C53 C 0.2954(12) 1.0286(8) 0.2334(12) 0.065(3) Uani 0.513(8) 1 d G U P A 2
H53 H 0.320560 1.063564 0.233900 0.078 Uiso 0.513(8) 1 calc R U P A 2
C107 C 0.3008(11) 0.9552(9) 0.2777(11) 0.0523(17) Uani 0.513(8) 1 d G U P A 2
C27 C 0.2639(11) 0.9041(7) 0.2769(11) 0.060(3) Uani 0.513(8) 1 d G U P A 2
H27 H 0.267623 0.853932 0.307194 0.072 Uiso 0.513(8) 1 calc R U P A 2
C109 C 0.2216(12) 0.9264(9) 0.2319(12) 0.066(3) Uani 0.513(8) 1 d G U P A 2
H109 H 0.196406 0.891466 0.231409 0.079 Uiso 0.513(8) 1 calc R U P A 2
C55 C 0.2162(12) 0.9998(11) 0.1876(12) 0.072(4) Uani 0.513(8) 1 d G U P A 2
H55 H 0.187264 1.015048 0.156869 0.087 Uiso 0.513(8) 1 calc R U P A 2
C111 C 0.2531(12) 1.0509(8) 0.1884(12) 0.071(3) Uani 0.513(8) 1 d G U P A 2
H111 H 0.249341 1.101097 0.158114 0.085 Uiso 0.513(8) 1 calc R U P A 2
C7 C 0.8291(11) 0.8656(14) -0.0353(12) 0.078(4) Uani 0.5 1 d G U P B 2
H7 H 0.877358 0.864587 -0.077950 0.094 Uiso 0.5 1 calc R U P B 2
C113 C 0.8167(11) 0.9065(12) 0.0117(13) 0.074(4) Uani 0.5 1 d G U P B 2
H113 H 0.856544 0.933430 0.001244 0.089 Uiso 0.5 1 calc R U P B 2
C57 C 0.7461(12) 0.9081(11) 0.0742(12) 0.066(4) Uani 0.5 1 d G U P B 2
H57 H 0.737638 0.936046 0.106312 0.079 Uiso 0.5 1 calc R U P B 2
C115 C 0.6878(10) 0.8688(12) 0.0895(11) 0.063(4) Uani 0.5 1 d G U P B 2
H115 H 0.639543 0.869819 0.132187 0.075 Uiso 0.5 1 calc R U P B 2
C29 C 0.7002(12) 0.8279(12) 0.0425(13) 0.067(3) Uani 0.5 1 d G U P B 2
C117 C 0.7708(13) 0.8263(13) -0.0199(13) 0.077(4) Uani 0.5 1 d G U P B 2
H117 H 0.779261 0.798359 -0.052074 0.092 Uiso 0.5 1 calc R U P B 2
F26 F 0.7373(15) 1.0075(11) 0.2045(15) 0.109(4) Uani 0.586(16) 1 d D . P F 1
F28 F 0.6715(16) 0.9735(11) 0.3205(16) 0.108(4) Uani 0.586(16) 1 d D . P F 1
C59 C 0.738(2) 0.9519(16) 0.263(2) 0.102(4) Uani 0.586(16) 1 d D . P F 1
F30 F 0.7844(15) 0.9544(11) 0.2880(17) 0.110(4) Uani 0.586(16) 1 d D . P F 1
C119 C 0.6528(13) 0.7386(11) -0.0101(11) 0.0523(14) Uani 0.5 1 d G U P B 2
C15 C 0.6988(13) 0.6729(10) -0.0073(11) 0.066(3) Uani 0.5 1 d G U P B 2
H15 H 0.713042 0.648197 0.035504 0.079 Uiso 0.5 1 calc R U P B 2
C121 C 0.7240(14) 0.6434(10) -0.0670(13) 0.073(4) Uani 0.5 1 d G U P B 2
H121 H 0.755413 0.598434 -0.065044 0.088 Uiso 0.5 1 calc R U P B 2
C61 C 0.7031(15) 0.6795(12) -0.1296(12) 0.077(4) Uani 0.5 1 d G U P B 2
H61 H 0.720328 0.659321 -0.170419 0.092 Uiso 0.5 1 calc R U P B 2
C123 C 0.6571(15) 0.7453(11) -0.1325(11) 0.071(4) Uani 0.5 1 d G U P B 2
H123 H 0.642872 0.769972 -0.175247 0.085 Uiso 0.5 1 calc R U P B 2
C31 C 0.6319(13) 0.7748(9) -0.0727(13) 0.065(3) Uani 0.5 1 d G U P B 2
H31 H 0.600500 0.819735 -0.074700 0.077 Uiso 0.5 1 calc R U P B 2
C125 C 0.4669(7) 0.8211(6) 0.1043(8) 0.089(4) Uani 1 1 d G U . B 2
H125 H 0.458159 0.771303 0.135667 0.107 Uiso 1 1 calc R U . B 2
C63 C 0.5414(6) 0.8429(6) 0.0622(8) 0.073(3) Uani 1 1 d G U . B 2
C127 C 0.5541(6) 0.9157(7) 0.0162(8) 0.075(3) Uani 1 1 d G U . B 2
H127 H 0.605096 0.930582 -0.012570 0.090 Uiso 1 1 calc R U . B 2
C2 C 0.4923(9) 0.9668(5) 0.0123(10) 0.062(4) Uani 0.5 1 d G U P B 2
C129 C 0.4177(7) 0.9451(7) 0.0544(11) 0.066(4) Uani 0.5 1 d G U P B 2
H129 H 0.375476 0.979975 0.051796 0.079 Uiso 0.5 1 calc R U P B 2
C65 C 0.4050(6) 0.8722(8) 0.1004(9) 0.084(4) Uani 1 1 d G U . B 2
H65 H 0.354057 0.857325 0.129166 0.101 Uiso 1 1 calc R U . B 2
C131 C 0.4605(14) 0.9784(11) 0.3145(11) 0.069(3) Uani 0.487(8) 1 d G U P A 1
H131 H 0.455190 0.937625 0.360501 0.083 Uiso 0.487(8) 1 calc R U P A 1
C33 C 0.5071(14) 1.0332(13) 0.2915(12) 0.070(3) Uani 0.487(8) 1 d G U P A 1
H33 H 0.533647 1.029871 0.321795 0.084 Uiso 0.487(8) 1 calc R U P A 1
C133 C 0.5150(14) 1.0928(11) 0.2243(13) 0.072(3) Uani 0.487(8) 1 d G U P A 1
H133 H 0.546819 1.130263 0.208544 0.086 Uiso 0.487(8) 1 calc R U P A 1
C67 C 0.4762(14) 1.0976(11) 0.1800(11) 0.072(3) Uani 0.487(8) 1 d G U P A 1
H67 H 0.481537 1.138406 0.133997 0.087 Uiso 0.487(8) 1 calc R U P A 1
C135 C 0.4296(13) 1.0429(13) 0.2030(12) 0.070(3) Uani 0.487(8) 1 d G U P A 1
H135 H 0.403078 1.046163 0.172702 0.084 Uiso 0.487(8) 1 calc R U P A 1
C17 C 0.4218(14) 0.9832(11) 0.2702(13) 0.069(3) Uani 0.487(8) 1 d G U P A 1
C137 C 0.2517(12) 1.0174(10) 0.3633(16) 0.105(5) Uani 0.487(8) 1 d DG U P A 1
H137 H 0.293219 1.047878 0.336113 0.126 Uiso 0.487(8) 1 calc R U P A 1
C69 C 0.1785(13) 1.0440(13) 0.4056(18) 0.113(6) Uani 0.487(8) 1 d G U P A 1
H69 H 0.170064 1.092615 0.407348 0.136 Uiso 0.487(8) 1 calc R U P A 1
C139 C 0.1177(12) 0.9994(15) 0.4453(16) 0.114(6) Uani 0.487(8) 1 d G U P A 1
H139 H 0.067727 1.017520 0.474251 0.137 Uiso 0.487(8) 1 calc R U P A 1
C35 C 0.1301(12) 0.9282(15) 0.4428(18) 0.107(5) Uani 0.487(8) 1 d G U P A 1
H35 H 0.088544 0.897687 0.469921 0.128 Uiso 0.487(8) 1 calc R U P A 1
C141 C 0.2032(12) 0.9016(11) 0.4004(15) 0.096(5) Uani 0.487(8) 1 d DG U P A 1
H141 H 0.211698 0.852949 0.398686 0.116 Uiso 0.487(8) 1 calc R U P A 1
C71 C 0.2640(11) 0.9462(8) 0.3607(8) 0.091(4) Uani 0.487(8) 1 d G U P A 1
C143 C 0.5427(8) 0.8849(9) 0.5284(13) 0.074(6) Uani 0.70(9) 1 d D U P I 1
F32 F 0.5680(14) 0.9456(11) 0.521(2) 0.099(9) Uani 0.70(9) 1 d D U P I 1
F34 F 0.4926(15) 0.8576(13) 0.6027(18) 0.094(7) Uani 0.70(9) 1 d D U P I 1
F36 F 0.503(2) 0.9039(16) 0.485(3) 0.089(8) Uani 0.70(9) 1 d D U P I 1
C9 C -0.0080(11) 0.7192(12) 0.5686(13) 0.099(3) Uani 0.54(4) 1 d D . P J 1
F38 F -0.0242(12) 0.7837(12) 0.5229(16) 0.101(3) Uani 0.54(4) 1 d D . P J 1
F40 F -0.0619(10) 0.711(2) 0.6418(12) 0.101(3) Uani 0.54(4) 1 d D . P J 1
F42 F -0.0125(15) 0.6662(13) 0.548(2) 0.101(3) Uani 0.54(4) 1 d D . P J 1
C145 C 0.7021(7) 0.1924(8) 0.2079(7) 0.0737(17) Uani 1 1 d D . . . .
F44 F 0.6433(9) 0.1830(10) 0.1984(11) 0.0758(19) Uani 0.521(10) 1 d D . P K 1
F46 F 0.7015(11) 0.1453(8) 0.2734(9) 0.0744(19) Uani 0.521(10) 1 d D . P K 1
F48 F 0.7611(9) 0.1801(10) 0.1472(9) 0.076(2) Uani 0.521(10) 1 d D . P K 1
C73 C 0.9366(10) 0.5217(12) 0.4292(12) 0.085(3) Uani 0.43(3) 1 d D . P L 1
F50 F 0.8838(12) 0.5693(15) 0.4598(17) 0.085(3) Uani 0.43(3) 1 d D . P L 1
F52 F 1.0040(11) 0.5517(17) 0.3914(14) 0.085(3) Uani 0.43(3) 1 d D . P L 1
F54 F 0.9414(16) 0.4634(12) 0.4871(14) 0.086(2) Uani 0.43(3) 1 d D . P L 1
C147 C 0.8085(10) 0.7719(9) 0.5029(11) 0.090(2) Uani 0.625(18) 1 d D . P M 1
F56 F 0.8561(9) 0.7148(9) 0.4887(13) 0.088(2) Uani 0.625(18) 1 d D . P M 1
F58 F 0.7947(9) 0.7663(12) 0.5753(11) 0.093(2) Uani 0.625(18) 1 d D . P M 1
F60 F 0.8455(9) 0.8312(9) 0.4585(13) 0.094(2) Uani 0.625(18) 1 d D . P M 1
C37 C 0.1535(10) 0.7499(10) 0.6827(11) 0.078(10) Uani 0.59(4) 1 d D . P N 1
F62 F 0.2220(9) 0.7572(18) 0.6719(12) 0.100(10) Uani 0.59(4) 1 d D . P N 1
F64 F 0.130(2) 0.6950(14) 0.7487(11) 0.139(13) Uani 0.59(4) 1 d D . P N 1
F66 F 0.1118(15) 0.8080(14) 0.6972(19) 0.121(11) Uani 0.59(4) 1 d D . P N 1
P2 P 0.3570(5) 0.9217(5) 0.3360(5) 0.0523(17) Uani 0.513(8) 1 d . U P A 2
C149 C 0.8601(11) 0.7109(11) 0.2376(10) 0.081(3) Uani 0.586(16) 1 d D . P F 1
F68 F 0.8605(12) 0.6609(10) 0.2114(13) 0.094(4) Uani 0.586(16) 1 d D . P F 1
F70 F 0.8632(11) 0.6754(11) 0.3065(10) 0.089(4) Uani 0.586(16) 1 d D . P F 1
F72 F 0.9234(10) 0.7442(11) 0.1955(12) 0.097(4) Uani 0.586(16) 1 d D . P F 1
C75 C 0.7735(10) 0.8474(12) 0.2645(19) 0.060(6) Uani 0.414(16) 1 d DG . P F 2
H75 H 0.817468 0.865428 0.258106 0.072 Uiso 0.414(16) 1 calc R U P F 2
C151 C 0.7024(12) 0.8872(10) 0.2858(16) 0.064(4) Uani 0.414(16) 1 d DG . P F 2
C19 C 0.6380(9) 0.8609(10) 0.2952(14) 0.043(4) Uani 0.414(16) 1 d DG . P F 2
H19 H 0.589398 0.888079 0.309765 0.052 Uiso 0.414(16) 1 calc R U P F 2
C153 C 0.6447(10) 0.7948(12) 0.283(2) 0.042(4) Uani 0.414(16) 1 d DG . P F 2
C77 C 0.7158(11) 0.7550(13) 0.262(2) 0.051(7) Uani 0.414(16) 1 d DG . P F 2
H77 H 0.720327 0.709873 0.253468 0.061 Uiso 0.414(16) 1 calc R U P F 2
C155 C 0.7801(9) 0.7814(13) 0.252(2) 0.074(4) Uani 0.414(16) 1 d DG . P F 2
C39 C 0.8535(15) 0.7315(14) 0.2337(15) 0.085(4) Uani 0.414(16) 1 d D . P F 2
F9 F 0.9022(15) 0.7608(16) 0.1621(15) 0.104(5) Uani 0.414(16) 1 d D . P F 2
F37 F 0.8871(15) 0.7246(17) 0.2784(17) 0.093(4) Uani 0.414(16) 1 d D . P F 2
F19 F 0.8471(16) 0.6630(13) 0.246(2) 0.098(5) Uani 0.414(16) 1 d D . P F 2
C157 C 0.702(2) 0.9597(16) 0.292(2) 0.070(3) Uani 0.414(16) 1 d D . P F 2
F39 F 0.7023(15) 1.0144(12) 0.2318(14) 0.072(4) Uani 0.414(16) 1 d D . P F 2
F5 F 0.6267(16) 0.9784(12) 0.3421(14) 0.070(4) Uani 0.414(16) 1 d D . P F 2
F41 F 0.7380(16) 0.9602(12) 0.3282(15) 0.073(4) Uani 0.414(16) 1 d D . P F 2
F21 F 0.6518(12) 0.1474(10) 0.2703(11) 0.077(2) Uani 0.479(10) 1 d D . P K 2
F43 F 0.7617(11) 0.1504(10) 0.2239(14) 0.0756(19) Uani 0.479(10) 1 d D . P K 2
F11 F 0.7139(14) 0.1795(11) 0.1463(11) 0.079(2) Uani 0.479(10) 1 d D . P K 2
F45 F 0.8246(15) 0.4283(13) 0.0094(11) 0.104(3) Uani 0.60(3) 1 d D . P D 2
F23 F 0.7617(13) 0.5094(12) 0.0640(12) 0.105(3) Uani 0.60(3) 1 d D . P D 2
F47 F 0.8578(12) 0.4422(13) 0.0884(13) 0.106(3) Uani 0.60(3) 1 d D . P D 2
C79 C 0.7955(17) 0.4425(19) 0.0773(18) 0.101(3) Uani 0.60(3) 1 d D . P D 2
F3 F 0.3529(12) 0.3390(11) 0.2608(15) 0.077(2) Uani 0.450(14) 1 d D . P C 2
F49 F 0.4120(16) 0.3093(11) 0.3312(11) 0.074(2) Uani 0.450(14) 1 d D . P C 2
C159 C 0.4212(15) 0.3280(12) 0.2592(15) 0.0734(19) Uani 0.450(14) 1 d D . P C 2
F25 F 0.4584(13) 0.2719(10) 0.2330(14) 0.076(2) Uani 0.450(14) 1 d D . P C 2
C5 C -0.0005(13) 0.7097(14) 0.5599(15) 0.102(3) Uani 0.46(4) 1 d D . P J 2
F51 F -0.0350(14) 0.7747(15) 0.534(2) 0.103(3) Uani 0.46(4) 1 d D . P J 2
F13 F -0.0513(13) 0.677(2) 0.6315(17) 0.102(3) Uani 0.46(4) 1 d D . P J 2
F53 F 0.0114(17) 0.6710(16) 0.514(2) 0.103(3) Uani 0.46(4) 1 d D . P J 2
C161 C 0.1521(13) 0.7479(14) 0.6842(12) 0.066(12) Uani 0.41(4) 1 d D . P N 2
F27 F 0.194(2) 0.6954(18) 0.714(2) 0.094(12) Uani 0.41(4) 1 d D . P N 2
F55 F 0.0853(15) 0.752(3) 0.7410(18) 0.140(18) Uani 0.41(4) 1 d D . P N 2
F7 F 0.181(3) 0.8092(19) 0.662(2) 0.132(17) Uani 0.41(4) 1 d D . P N 2
C81 C 0.8125(12) 0.7851(14) 0.4867(16) 0.085(2) Uani 0.375(18) 1 d D . P M 2
F57 F 0.8576(16) 0.7246(15) 0.499(2) 0.086(2) Uani 0.375(18) 1 d D . P M 2
F29 F 0.8075(14) 0.8161(19) 0.536(2) 0.088(3) Uani 0.375(18) 1 d D . P M 2
F59 F 0.8507(13) 0.8304(15) 0.4170(18) 0.087(2) Uani 0.375(18) 1 d D . P M 2
C163 C 0.5447(14) 0.8880(15) 0.520(2) 0.067(13) Uani 0.30(9) 1 d D . P I 2
F15 F 0.561(3) 0.937(2) 0.539(4) 0.075(15) Uani 0.30(9) 1 d D . P I 2
F61 F 0.4804(17) 0.859(3) 0.579(4) 0.080(14) Uani 0.30(9) 1 d D . P I 2
F31 F 0.530(4) 0.921(3) 0.456(3) 0.072(14) Uani 0.30(9) 1 d D . P I 2
F63 F 0.5776(15) 0.4424(15) -0.0297(12) 0.097(3) Uani 0.501(18) 1 d D . P E 2
F2 F 0.6770(13) 0.4290(17) -0.0019(13) 0.099(3) Uani 0.501(18) 1 d D . P E 2
C41 C 0.611(2) 0.4678(17) -0.0003(14) 0.096(3) Uani 0.501(18) 1 d D . P E 2
F65 F 0.6057(16) 0.5356(11) -0.0459(10) 0.096(3) Uani 0.501(18) 1 d D . P E 2
C165 C 0.0368(6) 0.7454(10) 0.3212(13) 0.089(6) Uani 0.70(2) 1 d DG . P H 2
H165 H -0.013616 0.732786 0.337859 0.107 Uiso 0.70(2) 1 calc R U P H 2
C83 C 0.1001(8) 0.6980(8) 0.2945(13) 0.079(6) Uani 0.70(2) 1 d DG . P H 2
H83 H 0.093014 0.653017 0.292936 0.095 Uiso 0.70(2) 1 calc R U P H 2
C167 C 0.1738(7) 0.7164(8) 0.2700(10) 0.057(4) Uani 0.70(2) 1 d DG . P H 2
C21 C 0.1842(7) 0.7823(9) 0.2723(11) 0.064(4) Uani 0.70(2) 1 d DG . P H 2
H21 H 0.234604 0.794873 0.255584 0.077 Uiso 0.70(2) 1 calc R U P H 2
C169 C 0.1209(9) 0.8297(9) 0.2990(13) 0.085(7) Uani 0.70(2) 1 d DG . P H 2
H169 H 0.127976 0.874642 0.300508 0.102 Uiso 0.70(2) 1 calc R U P H 2
C85 C 0.0472(7) 0.8112(10) 0.3234(13) 0.087(6) Uani 0.70(2) 1 d DG . P H 2
H85 H 0.003865 0.843599 0.341646 0.105 Uiso 0.70(2) 1 calc R U P H 2
C171 C 0.9386(10) 0.5211(11) 0.4281(12) 0.087(2) Uani 0.57(3) 1 d D . P L 2
F33 F 0.9100(12) 0.5889(11) 0.4296(14) 0.090(2) Uani 0.57(3) 1 d D . P L 2
F67 F 1.0135(8) 0.5147(15) 0.4093(13) 0.087(2) Uani 0.57(3) 1 d D . P L 2
F17 F 0.9080(12) 0.4771(13) 0.5020(10) 0.088(2) Uani 0.57(3) 1 d D . P L 2
C43 C 1.0141(14) 0.469(2) 0.1826(14) 0.100(3) Uani 0.45(3) 1 d D . P G 2
F69 F 0.9946(16) 0.482(2) 0.1259(12) 0.103(3) Uani 0.45(3) 1 d D . P G 2
F35 F 1.0521(15) 0.4035(18) 0.1984(15) 0.102(3) Uani 0.45(3) 1 d D . P G 2
F71 F 1.0705(16) 0.516(2) 0.1476(14) 0.101(3) Uani 0.45(3) 1 d D . P G 2

loop_
_atom_site_aniso_label
_atom_site_aniso_U_11
_atom_site_aniso_U_22
_atom_site_aniso_U_33
_atom_site_aniso_U_23
_atom_site_aniso_U_13
_atom_site_aniso_U_12
Ag4 0.0176(4) 0.0178(4) 0.0164(4) -0.0030(3) -0.0072(3) -0.0046(3)
Ag6 0.0272(4) 0.0277(3) 0.0216(3) -0.0005(3) -0.0113(3) -0.0076(3)
Ag8 0.0286(4) 0.0236(3) 0.0262(3) -0.0015(3) -0.0145(3) -0.0026(3)
Ag10 0.0298(4) 0.0255(3) 0.0248(3) -0.0035(3) -0.0153(3) -0.0046(3)
Ag11 0.0394(5) 0.0432(5) 0.0343(4) -0.0062(3) -0.0205(4) -0.0089(4)
Ag3 0.0553(6) 0.0356(4) 0.0384(5) 0.0035(3) -0.0277(4) -0.0114(4)
Ag7 0.0647(7) 0.0410(5) 0.0467(5) -0.0034(4) -0.0287(5) -0.0121(4)
Ag2 0.0566(6) 0.0652(7) 0.0570(6) -0.0215(5) -0.0224(5) -0.0104(5)
Ag9 0.0693(7) 0.0552(6) 0.0557(6) -0.0112(5) -0.0307(6) -0.0111(5)
Ag5 0.0603(7) 0.0634(7) 0.0642(7) -0.0241(6) -0.0216(6) -0.0122(5)
Cu1 0.0242(6) 0.0377(7) 0.0358(7) -0.0196(5) -0.0117(5) -0.0035(5)
Cl0C 0.0313(12) 0.0257(10) 0.0257(10) -0.0026(8) -0.0150(9) -0.0054(9)
Cl0D 0.0335(13) 0.0324(12) 0.0406(13) -0.0119(10) -0.0196(11) -0.0040(10)
Cl0E 0.0318(13) 0.0535(16) 0.0347(13) -0.0206(12) -0.0076(11) -0.0099(11)
P1 0.0415(16) 0.0484(17) 0.0396(15) -0.0111(13) -0.0185(13) -0.0025(13)
P4 0.061(4) 0.074(4) 0.050(4) -0.012(3) -0.020(3) -0.034(3)
P5 0.033(3) 0.039(3) 0.027(2) 0.002(2) -0.013(2) -0.009(2)
P3 0.061(3) 0.046(3) 0.066(4) -0.017(3) -0.040(3) -0.004(2)
C1 0.035(6) 0.027(5) 0.047(6) -0.004(4) -0.025(5) -0.010(4)
C4 0.025(5) 0.031(5) 0.026(4) -0.009(4) -0.013(4) -0.004(4)
C6 0.050(6) 0.019(4) 0.025(5) 0.000(4) -0.023(5) -0.006(4)
C8 0.043(6) 0.026(5) 0.036(5) -0.015(4) -0.023(5) -0.001(4)
C10 0.026(5) 0.027(5) 0.021(4) -0.005(4) -0.007(4) -0.004(4)
C12 0.032(5) 0.024(4) 0.022(4) -0.004(4) -0.014(4) 0.002(4)
C14 0.028(5) 0.038(5) 0.031(5) -0.017(4) -0.015(4) -0.002(4)
C16 0.028(5) 0.027(5) 0.017(4) -0.001(3) -0.011(4) -0.008(4)
C18 0.030(5) 0.017(4) 0.029(5) 0.000(3) -0.017(4) -0.002(3)
C20 0.039(6) 0.032(5) 0.032(5) -0.020(4) -0.019(4) 0.003(4)
C22 0.056(7) 0.044(6) 0.041(6) -0.011(5) -0.036(6) -0.006(5)
C24 0.045(6) 0.047(6) 0.027(5) -0.013(4) -0.020(5) -0.006(5)
C26 0.053(7) 0.037(6) 0.038(6) -0.001(5) -0.033(6) -0.008(5)
C28 0.066(3) 0.043(4) 0.027(5) 0.010(4) -0.027(4) -0.028(3)
C30 0.046(6) 0.033(5) 0.022(5) 0.001(4) -0.011(4) -0.018(5)
F1 0.107(4) 0.066(4) 0.085(4) -0.015(4) -0.056(3) -0.029(4)
C32 0.030(5) 0.054(7) 0.039(6) -0.022(5) -0.012(5) -0.008(5)
C34 0.030(6) 0.040(6) 0.042(6) -0.008(5) -0.009(5) -0.007(4)
C36 0.034(4) 0.133(5) 0.101(3) -0.072(3) -0.012(3) -0.017(3)
C38 0.104(4) 0.054(3) 0.079(4) -0.019(3) -0.058(3) -0.019(3)
C40 0.031(6) 0.055(7) 0.052(7) -0.023(6) -0.014(5) -0.009(5)
C42 0.046(7) 0.039(6) 0.039(6) -0.013(5) -0.006(5) -0.001(5)
C44 0.087(4) 0.089(5) 0.052(4) -0.018(3) 0.027(3) -0.026(4)
C46 0.023(5) 0.039(6) 0.052(7) -0.005(5) -0.020(5) -0.004(4)
C48 0.049(7) 0.068(9) 0.035(6) -0.030(6) -0.008(6) 0.002(6)
F4 0.086(5) 0.090(5) 0.057(5) -0.017(4) 0.029(4) -0.026(4)
F6 0.085(6) 0.094(6) 0.053(5) -0.017(4) 0.031(4) -0.030(5)
C50 0.038(6) 0.040(6) 0.043(6) -0.010(5) -0.022(5) 0.006(5)
C52 0.049(7) 0.047(7) 0.076(9) -0.033(7) -0.028(7) -0.004(6)
C54 0.057(3) 0.089(4) 0.152(5) -0.063(4) -0.058(3) -0.004(3)
C56 0.034(6) 0.040(6) 0.061(8) -0.023(6) -0.018(6) -0.001(5)
C58 0.030(5) 0.033(5) 0.029(5) -0.010(4) -0.013(4) -0.007(4)
C60 0.041(6) 0.027(5) 0.053(7) -0.020(5) -0.030(5) 0.005(4)
C62 0.049(6) 0.032(5) 0.068(8) -0.026(5) -0.033(6) -0.001(4)
C64 0.077(10) 0.053(8) 0.038(7) -0.017(6) -0.022(7) -0.012(7)
C66 0.079(4) 0.063(3) 0.094(4) -0.047(3) -0.035(3) -0.002(3)
F8 0.127(6) 0.103(6) 0.051(3) -0.037(4) -0.019(3) -0.012(5)
F10 0.127(6) 0.100(5) 0.055(4) -0.038(4) -0.019(4) -0.009(4)
C68 0.036(6) 0.065(8) 0.049(7) -0.019(6) -0.020(6) -0.008(6)
C70 0.030(6) 0.074(10) 0.068(9) -0.014(8) -0.016(6) -0.021(6)
F12 0.105(4) 0.054(4) 0.088(4) -0.017(3) -0.056(3) -0.025(4)
C72 0.104(4) 0.055(3) 0.088(4) -0.017(3) -0.059(3) -0.020(3)
C74 0.038(3) 0.103(5) 0.146(6) -0.016(4) -0.040(3) -0.019(3)
C76 0.040(7) 0.057(8) 0.052(8) -0.006(6) -0.015(6) 0.007(6)
C78 0.044(7) 0.070(9) 0.068(9) -0.007(7) -0.036(7) -0.013(7)
C80 0.038(7) 0.069(10) 0.075(10) -0.014(8) -0.019(7) -0.001(7)
C82 0.042(4) 0.178(6) 0.059(3) -0.042(4) 0.000(3) -0.016(4)
C84 0.045(6) 0.046(5) 0.032(4) 0.006(4) -0.018(4) -0.018(5)
C86 0.109(13) 0.060(9) 0.053(8) -0.037(7) -0.044(9) 0.003(9)
C88 0.125(6) 0.097(6) 0.053(3) -0.038(3) -0.020(3) -0.012(4)
C90 0.049(9) 0.066(10) 0.114(15) 0.015(10) -0.042(10) -0.033(8)
C92 0.035(8) 0.084(12) 0.112(15) -0.042(11) -0.003(9) -0.025(8)
C94 0.058(10) 0.122(17) 0.093(14) -0.067(13) 0.001(9) -0.035(11)
C96 0.058(9) 0.090(12) 0.060(9) -0.038(9) -0.001(7) -0.029(8)
C98 0.021(5) 0.065(8) 0.051(7) -0.017(6) -0.009(5) -0.013(5)
C100 0.060(9) 0.076(10) 0.073(10) -0.002(8) -0.041(8) -0.027(8)
F14 0.087(5) 0.091(6) 0.055(4) -0.018(4) 0.028(4) -0.025(5)
C102 0.077(5) 0.067(5) 0.069(17) -0.006(8) -0.038(8) -0.036(4)
C104 0.085(5) 0.076(5) 0.156(15) -0.040(7) -0.059(7) -0.028(4)
C106 0.073(5) 0.051(5) 0.037(13) 0.008(6) -0.026(7) -0.037(4)
C108 0.069(4) 0.049(4) 0.023(11) 0.014(5) -0.027(5) -0.034(3)
C110 0.067(4) 0.050(5) 0.031(13) 0.014(7) -0.027(5) -0.035(3)
C112 0.069(4) 0.069(5) 0.080(10) -0.012(5) -0.037(5) -0.031(3)
F16 0.102(4) 0.057(3) 0.096(5) -0.013(3) -0.056(3) -0.020(3)
C114 0.087(5) 0.090(5) 0.056(4) -0.018(3) 0.028(3) -0.026(4)
C116 0.115(17) 0.096(15) 0.067(11) -0.001(10) -0.056(12) -0.006(12)
C118 0.072(9) 0.046(7) 0.042(7) 0.000(5) -0.034(7) -0.011(6)
C120 0.073(10) 0.062(9) 0.041(7) -0.005(6) -0.017(7) -0.032(8)
C122 0.129(17) 0.088(13) 0.031(7) -0.002(8) -0.014(9) -0.054(12)
C124 0.18(3) 0.095(16) 0.047(10) 0.014(10) -0.048(14) -0.055(17)
C126 0.19(3) 0.113(19) 0.088(16) 0.030(14) -0.10(2) -0.03(2)
C128 0.127(6) 0.100(5) 0.053(3) -0.038(4) -0.020(3) -0.009(4)
C130 0.055(6) 0.049(6) 0.066(6) -0.004(5) -0.028(5) -0.015(5)
C132 0.055(6) 0.050(6) 0.066(6) -0.003(5) -0.029(4) -0.014(5)
C134 0.051(4) 0.045(6) 0.064(5) -0.001(4) -0.030(3) -0.011(4)
C136 0.053(5) 0.042(6) 0.063(5) 0.001(4) -0.029(4) -0.010(5)
C138 0.054(5) 0.043(6) 0.063(6) 0.000(5) -0.029(4) -0.011(5)
C140 0.056(6) 0.046(7) 0.065(6) -0.002(5) -0.028(4) -0.012(5)
F18 0.126(6) 0.100(5) 0.051(5) -0.038(4) -0.018(4) -0.009(4)
C142 0.054(7) 0.050(6) 0.039(5) 0.001(4) -0.024(5) -0.015(5)
C144 0.043(4) 0.177(6) 0.059(3) -0.043(4) 0.001(3) -0.019(4)
C146 0.043(4) 0.082(7) 0.098(11) -0.051(7) -0.026(4) 0.008(3)
C148 0.041(4) 0.060(7) 0.062(12) -0.024(8) -0.018(4) 0.002(3)
C150 0.040(4) 0.042(5) 0.034(7) -0.001(5) -0.014(3) -0.002(2)
C152 0.041(4) 0.040(5) 0.032(8) 0.001(5) -0.015(3) -0.001(3)
C154 0.043(4) 0.065(7) 0.075(12) -0.032(8) -0.025(4) 0.007(4)
C156 0.042(4) 0.062(6) 0.063(10) -0.025(6) -0.022(4) 0.004(3)
C158 0.051(7) 0.049(5) 0.037(5) 0.003(4) -0.021(5) -0.017(5)
C160 0.049(6) 0.047(5) 0.040(5) 0.007(4) -0.022(5) -0.017(5)
C162 0.053(6) 0.049(6) 0.044(5) 0.004(4) -0.027(5) -0.014(5)
C164 0.055(7) 0.051(6) 0.044(5) 0.003(4) -0.026(5) -0.015(5)
C166 0.062(6) 0.054(5) 0.066(8) -0.010(5) -0.027(6) -0.014(4)
C168 0.057(5) 0.051(5) 0.060(8) -0.006(5) -0.029(5) -0.011(4)
C170 0.054(5) 0.044(4) 0.042(7) 0.000(4) -0.029(5) -0.007(3)
C172 0.057(5) 0.045(5) 0.040(7) 0.001(5) -0.029(5) -0.005(3)
C173 0.063(6) 0.051(5) 0.053(8) -0.007(5) -0.025(6) -0.009(4)
C87 0.066(6) 0.054(5) 0.062(8) -0.009(6) -0.027(6) -0.012(4)
C11 0.042(4) 0.058(7) 0.058(6) -0.015(5) -0.022(4) -0.002(5)
C89 0.043(4) 0.065(8) 0.061(6) -0.016(6) -0.022(4) 0.001(5)
C45 0.044(5) 0.071(9) 0.061(6) -0.017(6) -0.021(4) 0.001(5)
C91 0.043(5) 0.080(9) 0.060(6) -0.014(6) -0.019(4) 0.001(5)
C23 0.043(5) 0.077(9) 0.057(5) -0.011(5) -0.018(3) 0.000(5)
C93 0.040(4) 0.060(6) 0.056(5) -0.013(5) -0.020(3) -0.004(4)
F20 0.043(5) 0.182(7) 0.060(4) -0.045(4) 0.001(3) -0.019(5)
F22 0.043(4) 0.177(6) 0.061(5) -0.045(4) 0.001(3) -0.018(4)
F24 0.043(4) 0.178(6) 0.064(5) -0.040(4) -0.001(3) -0.020(4)
C47 0.073(5) 0.088(6) 0.060(3) -0.024(4) -0.025(3) -0.019(5)
C95 0.076(6) 0.080(8) 0.062(4) -0.024(5) -0.027(4) -0.019(6)
C3 0.082(7) 0.081(9) 0.062(5) -0.025(5) -0.026(5) -0.021(6)
C97 0.084(7) 0.086(9) 0.063(5) -0.028(6) -0.027(4) -0.017(6)
C49 0.082(7) 0.096(8) 0.063(4) -0.029(5) -0.026(4) -0.014(6)
C99 0.073(5) 0.088(6) 0.060(3) -0.024(4) -0.025(3) -0.019(5)
C25 0.086(8) 0.051(7) 0.063(5) 0.003(5) -0.043(5) -0.030(6)
C101 0.086(8) 0.048(7) 0.062(5) 0.001(4) -0.042(5) -0.030(5)
C51 0.083(8) 0.048(7) 0.061(5) 0.001(5) -0.041(5) -0.033(5)
C103 0.084(8) 0.053(7) 0.061(5) 0.002(5) -0.041(5) -0.037(6)
C13 0.085(8) 0.054(7) 0.062(6) 0.003(5) -0.042(5) -0.038(6)
C105 0.088(8) 0.053(7) 0.062(5) 0.005(5) -0.043(5) -0.034(6)
C53 0.060(6) 0.056(4) 0.066(6) 0.010(4) -0.033(5) -0.017(3)
C107 0.049(3) 0.052(3) 0.048(3) 0.001(3) -0.023(3) -0.015(2)
C27 0.058(6) 0.060(4) 0.062(6) -0.005(4) -0.032(5) -0.016(4)
C109 0.065(7) 0.067(5) 0.069(7) -0.002(5) -0.039(5) -0.017(5)
C55 0.065(7) 0.070(6) 0.075(7) 0.003(5) -0.038(6) -0.017(5)
C111 0.065(7) 0.063(5) 0.071(7) 0.011(5) -0.039(5) -0.018(5)
C7 0.083(5) 0.082(8) 0.085(8) -0.030(6) -0.035(6) -0.024(5)
C113 0.082(6) 0.075(8) 0.081(8) -0.024(6) -0.039(6) -0.022(6)
C57 0.079(7) 0.064(7) 0.074(8) -0.018(6) -0.044(6) -0.019(6)
C115 0.080(6) 0.059(7) 0.069(7) -0.014(5) -0.046(6) -0.017(5)
C29 0.080(5) 0.068(6) 0.074(7) -0.021(5) -0.043(5) -0.020(4)
C117 0.084(5) 0.080(8) 0.082(7) -0.029(6) -0.037(5) -0.023(5)
F26 0.111(10) 0.077(6) 0.158(11) -0.038(7) -0.060(7) -0.031(5)
F28 0.108(8) 0.080(8) 0.159(11) -0.044(7) -0.056(7) -0.035(5)
C59 0.100(7) 0.078(5) 0.155(11) -0.039(6) -0.059(6) -0.035(4)
F30 0.110(8) 0.089(8) 0.166(11) -0.047(8) -0.067(8) -0.037(6)
C119 0.061(3) 0.046(3) 0.066(4) -0.017(3) -0.040(3) -0.004(2)
C15 0.080(6) 0.053(4) 0.074(5) -0.022(4) -0.044(5) 0.008(4)
C121 0.094(8) 0.059(5) 0.079(6) -0.028(4) -0.050(5) 0.014(5)
C61 0.098(9) 0.066(6) 0.079(5) -0.028(5) -0.051(5) 0.012(6)
C123 0.093(8) 0.065(6) 0.073(5) -0.027(5) -0.053(5) 0.010(6)
C31 0.080(7) 0.062(6) 0.070(4) -0.023(4) -0.050(4) 0.006(5)
C125 0.071(4) 0.076(5) 0.098(8) -0.008(5) -0.036(5) 0.000(3)
C63 0.069(4) 0.063(4) 0.081(7) -0.022(4) -0.032(4) 0.005(3)
C127 0.072(4) 0.066(4) 0.083(7) -0.018(4) -0.038(5) 0.003(3)
C2 0.071(5) 0.062(5) 0.066(8) -0.024(5) -0.039(5) 0.001(4)
C129 0.072(5) 0.071(5) 0.066(8) -0.020(6) -0.041(6) -0.002(4)
C65 0.070(4) 0.074(5) 0.092(8) -0.012(5) -0.035(5) -0.001(4)
C131 0.075(5) 0.077(5) 0.069(5) -0.013(4) -0.034(4) -0.035(4)
C33 0.076(5) 0.077(5) 0.071(5) -0.012(4) -0.036(4) -0.036(4)
C133 0.078(6) 0.079(5) 0.073(5) -0.010(4) -0.038(4) -0.038(4)
C67 0.077(6) 0.080(5) 0.072(5) -0.010(4) -0.038(4) -0.039(4)
C135 0.074(5) 0.079(5) 0.069(5) -0.011(4) -0.034(4) -0.037(4)
C17 0.074(4) 0.078(4) 0.068(5) -0.012(3) -0.033(3) -0.036(4)
C137 0.078(5) 0.105(4) 0.115(9) -0.044(6) -0.006(6) -0.034(4)
C69 0.081(5) 0.106(5) 0.128(10) -0.047(6) -0.001(6) -0.035(4)
C139 0.080(4) 0.105(5) 0.129(11) -0.046(6) -0.001(6) -0.034(4)
C35 0.076(4) 0.103(5) 0.118(10) -0.040(6) -0.004(5) -0.033(4)
C141 0.073(4) 0.102(5) 0.101(9) -0.036(6) -0.010(5) -0.032(4)
C71 0.073(4) 0.101(4) 0.090(7) -0.034(5) -0.012(4) -0.032(3)
C143 0.058(11) 0.052(11) 0.143(13) -0.061(10) -0.048(8) 0.007(7)
F32 0.096(17) 0.052(10) 0.20(2) -0.078(12) -0.082(16) 0.020(9)
F34 0.059(10) 0.101(12) 0.146(13) -0.088(11) -0.030(9) 0.014(8)
F36 0.071(14) 0.054(11) 0.178(19) -0.054(12) -0.076(15) 0.015(10)
C9 0.037(3) 0.110(5) 0.139(6) -0.019(4) -0.036(3) -0.019(3)
F38 0.034(4) 0.112(5) 0.142(6) -0.017(4) -0.036(4) -0.019(3)
F40 0.040(3) 0.109(7) 0.140(5) -0.020(4) -0.035(4) -0.019(4)
F42 0.035(6) 0.114(5) 0.143(6) -0.023(4) -0.033(5) -0.021(4)
C145 0.082(4) 0.063(3) 0.096(3) -0.048(3) -0.036(3) -0.002(3)
F44 0.086(4) 0.062(4) 0.100(4) -0.045(3) -0.040(3) -0.004(3)
F46 0.083(5) 0.063(4) 0.097(3) -0.047(3) -0.037(3) -0.002(3)
F48 0.085(4) 0.063(4) 0.097(3) -0.048(3) -0.035(3) -0.002(3)
C73 0.038(4) 0.137(6) 0.103(4) -0.074(3) -0.013(3) -0.018(4)
F50 0.038(5) 0.138(6) 0.103(5) -0.075(4) -0.013(4) -0.019(4)
F52 0.038(5) 0.138(6) 0.104(5) -0.075(4) -0.013(4) -0.018(4)
F54 0.040(5) 0.138(6) 0.102(4) -0.074(4) -0.014(3) -0.018(4)
C147 0.061(3) 0.095(4) 0.155(4) -0.057(4) -0.063(3) -0.009(3)
F56 0.059(3) 0.096(4) 0.155(5) -0.058(4) -0.066(4) -0.008(3)
F58 0.063(5) 0.102(6) 0.157(4) -0.061(4) -0.065(3) -0.005(4)
F60 0.061(4) 0.095(4) 0.163(5) -0.055(4) -0.065(4) -0.009(3)
C37 0.059(14) 0.096(17) 0.07(2) -0.029(13) -0.024(13) 0.012(11)
F62 0.062(10) 0.19(3) 0.074(13) -0.084(16) -0.030(9) 0.015(11)
F64 0.21(3) 0.144(19) 0.056(12) -0.022(12) -0.042(16) -0.05(2)
F66 0.100(18) 0.133(18) 0.17(3) -0.092(19) -0.08(2) 0.045(15)
P2 0.049(3) 0.052(3) 0.048(3) 0.001(3) -0.023(3) -0.015(2)
C149 0.071(4) 0.081(5) 0.098(8) -0.019(5) -0.040(5) -0.024(3)
F68 0.081(8) 0.098(6) 0.128(9) -0.044(7) -0.054(7) -0.010(5)
F70 0.079(7) 0.090(9) 0.101(7) -0.020(6) -0.045(5) -0.013(6)
F72 0.072(4) 0.094(7) 0.120(9) -0.010(7) -0.043(6) -0.029(5)
C75 0.068(5) 0.058(7) 0.055(18) 0.002(9) -0.029(6) -0.034(4)
C151 0.069(5) 0.060(5) 0.071(11) -0.007(6) -0.032(5) -0.033(4)
C19 0.065(5) 0.046(5) 0.016(12) 0.015(6) -0.019(6) -0.036(4)
C153 0.066(4) 0.044(5) 0.017(12) 0.015(7) -0.024(5) -0.032(3)
C77 0.067(4) 0.054(7) 0.04(2) 0.004(11) -0.029(6) -0.028(4)
C155 0.070(4) 0.067(6) 0.098(12) -0.019(7) -0.043(5) -0.024(4)
C39 0.072(4) 0.079(6) 0.107(10) -0.019(7) -0.043(5) -0.016(4)
F9 0.066(6) 0.112(10) 0.111(10) -0.005(8) -0.043(5) -0.006(6)
F37 0.077(6) 0.093(9) 0.118(10) -0.026(9) -0.052(6) -0.010(7)
F19 0.070(7) 0.079(6) 0.157(15) -0.028(7) -0.065(9) -0.007(5)
C157 0.074(6) 0.061(5) 0.083(8) -0.011(5) -0.035(5) -0.035(4)
F39 0.075(8) 0.059(6) 0.085(8) -0.011(6) -0.033(6) -0.029(5)
F5 0.076(6) 0.064(7) 0.082(8) -0.015(6) -0.035(6) -0.034(5)
F41 0.077(8) 0.068(7) 0.087(8) -0.020(6) -0.037(6) -0.031(6)
F21 0.082(4) 0.062(3) 0.100(3) -0.046(3) -0.035(3) -0.002(3)
F43 0.082(4) 0.063(3) 0.099(4) -0.047(3) -0.037(3) -0.002(3)
F11 0.090(5) 0.068(4) 0.100(3) -0.052(3) -0.039(3) -0.001(4)
F45 0.090(6) 0.103(6) 0.054(4) -0.017(4) 0.028(3) -0.029(5)
F23 0.088(5) 0.095(4) 0.054(5) -0.011(4) 0.033(4) -0.028(4)
F47 0.091(5) 0.104(6) 0.054(5) -0.009(4) 0.025(4) -0.035(4)
C79 0.088(4) 0.095(5) 0.054(4) -0.015(3) 0.026(3) -0.028(4)
F3 0.105(4) 0.057(4) 0.091(5) -0.015(4) -0.059(3) -0.021(3)
F49 0.110(5) 0.051(4) 0.087(4) -0.015(3) -0.058(3) -0.026(4)
C159 0.104(4) 0.055(3) 0.087(4) -0.018(3) -0.058(3) -0.020(3)
F25 0.107(5) 0.053(3) 0.086(4) -0.016(4) -0.053(4) -0.022(3)
C5 0.038(4) 0.106(6) 0.149(6) -0.016(4) -0.041(3) -0.020(3)
F51 0.038(4) 0.107(6) 0.148(7) -0.015(4) -0.040(4) -0.019(4)
F13 0.038(3) 0.102(7) 0.150(6) -0.016(4) -0.039(4) -0.019(4)
F53 0.033(6) 0.111(6) 0.151(6) -0.020(4) -0.038(5) -0.021(4)
C161 0.054(18) 0.09(2) 0.05(2) -0.047(17) -0.009(12) 0.013(13)
F27 0.09(2) 0.12(2) 0.12(3) -0.072(19) -0.07(2) 0.029(17)
F55 0.072(18) 0.24(5) 0.063(19) -0.07(2) 0.002(13) 0.032(18)
F7 0.20(4) 0.12(2) 0.11(2) -0.06(2) -0.05(3) -0.04(2)
C81 0.057(3) 0.089(5) 0.152(5) -0.064(4) -0.059(3) -0.004(3)
F57 0.057(3) 0.090(5) 0.154(6) -0.064(4) -0.059(4) -0.003(3)
F29 0.061(6) 0.093(6) 0.156(5) -0.067(4) -0.061(4) -0.003(4)
F59 0.057(3) 0.091(5) 0.154(5) -0.063(4) -0.059(4) -0.004(3)
C163 0.06(2) 0.06(2) 0.11(3) -0.048(17) -0.044(16) 0.029(17)
F15 0.05(2) 0.08(3) 0.09(3) -0.07(2) -0.01(2) 0.020(19)
F61 0.052(18) 0.10(2) 0.11(3) -0.06(2) -0.037(16) 0.018(15)
F31 0.07(3) 0.04(2) 0.12(3) -0.026(19) -0.06(2) 0.013(18)
F63 0.132(7) 0.104(6) 0.051(4) -0.038(4) -0.023(4) -0.009(5)
F2 0.126(5) 0.105(7) 0.052(4) -0.034(4) -0.020(3) -0.007(4)
C41 0.126(5) 0.102(6) 0.052(3) -0.039(3) -0.021(3) -0.007(4)
F65 0.125(6) 0.102(6) 0.052(4) -0.038(4) -0.020(3) -0.007(4)
C165 0.054(3) 0.095(5) 0.133(15) -0.071(8) -0.028(4) 0.006(3)
C83 0.053(3) 0.083(5) 0.106(16) -0.052(8) -0.021(4) 0.002(2)
C167 0.053(3) 0.061(4) 0.054(9) -0.018(5) -0.022(3) 0.003(2)
C21 0.055(4) 0.063(4) 0.078(11) -0.026(5) -0.034(4) 0.008(3)
C169 0.056(4) 0.082(5) 0.135(17) -0.060(9) -0.042(5) 0.012(3)
C85 0.056(4) 0.091(5) 0.136(15) -0.068(8) -0.039(5) 0.011(3)
C171 0.037(4) 0.144(5) 0.105(4) -0.080(4) -0.013(3) -0.016(3)
F33 0.040(5) 0.146(5) 0.113(6) -0.084(4) -0.016(4) -0.016(4)
F67 0.037(4) 0.145(6) 0.105(5) -0.080(4) -0.014(3) -0.017(4)
F17 0.037(4) 0.151(6) 0.105(4) -0.079(4) -0.014(3) -0.018(4)
C43 0.044(4) 0.180(6) 0.059(3) -0.043(4) 0.000(3) -0.015(4)
F69 0.046(6) 0.185(8) 0.059(4) -0.044(4) -0.001(3) -0.016(5)
F35 0.045(5) 0.180(6) 0.060(5) -0.042(4) 0.002(4) -0.014(4)
F71 0.044(4) 0.181(7) 0.059(5) -0.041(5) 0.000(3) -0.015(4)

loop_
_atom_type_symbol
_atom_type_description
_atom_type_scat_dispersion_real
_atom_type_scat_dispersion_imag
_atom_type_scat_source
C C 0.0033 0.0016 'International Tables Vol C Tables 4.2.6.8 and 6.1.1.4'
H H 0.0000 0.0000 'International Tables Vol C Tables 4.2.6.8 and 6.1.1.4'
Ag Ag -0.8971 1.1015 'International Tables Vol C Tables 4.2.6.8 and 6.1.1.4'
Cl Cl 0.1484 0.1585 'International Tables Vol C Tables 4.2.6.8 and 6.1.1.4'
Cu Cu 0.3201 1.2651 'International Tables Vol C Tables 4.2.6.8 and 6.1.1.4'
F F 0.0171 0.0103 'International Tables Vol C Tables 4.2.6.8 and 6.1.1.4'
P P 0.1023 0.0942 'International Tables Vol C Tables 4.2.6.8 and 6.1.1.4'

loop_
_geom_angle_atom_site_label_1
_geom_angle_atom_site_label_2
_geom_angle_atom_site_label_3
_geom_angle
_geom_angle_site_symmetry_1
_geom_angle_site_symmetry_3
_geom_angle_publ_flag
Ag6 Ag4 Ag6 180.0 . 2_666 ?
Ag6 Ag4 Ag8 63.91(2) . . ?
Ag6 Ag4 Ag8 116.09(2) 2_666 . ?
Ag6 Ag4 Ag8 63.90(2) 2_666 2_666 ?
Ag6 Ag4 Ag8 116.10(2) . 2_666 ?
Ag6 Ag4 Ag10 116.76(2) . 2_666 ?
Ag6 Ag4 Ag10 116.76(2) 2_666 . ?
Ag6 Ag4 Ag10 63.24(2) 2_666 2_666 ?
Ag6 Ag4 Ag10 63.24(2) . . ?
Ag6 Ag4 Ag2 120.15(3) . 2_666 ?
Ag6 Ag4 Ag2 120.15(3) 2_666 . ?
Ag6 Ag4 Ag2 59.85(3) 2_666 2_666 ?
Ag6 Ag4 Ag2 59.85(3) . . ?
Ag6 Ag4 Ag5 64.56(3) 2_666 2_666 ?
Ag6 Ag4 Ag5 115.44(3) 2_666 . ?
Ag6 Ag4 Ag5 64.56(3) . . ?
Ag6 Ag4 Ag5 115.44(3) . 2_666 ?
Ag6 Ag4 Cu1 114.15(3) 2_666 . ?
Ag6 Ag4 Cu1 65.85(3) . . ?
Ag6 Ag4 Cu1 65.85(3) 2_666 2_666 ?
Ag6 Ag4 Cu1 114.15(3) . 2_666 ?
Ag8 Ag4 Ag8 180.0 2_666 . ?
Ag8 Ag4 Ag2 64.95(3) 2_666 . ?
Ag8 Ag4 Ag2 115.05(3) . . ?
Ag8 Ag4 Ag2 64.95(3) . 2_666 ?
Ag8 Ag4 Ag2 115.05(3) 2_666 2_666 ?
Ag8 Ag4 Ag5 60.43(3) . . ?
Ag8 Ag4 Ag5 119.58(3) . 2_666 ?
Ag8 Ag4 Ag5 60.42(3) 2_666 2_666 ?
Ag8 Ag4 Ag5 119.57(3) 2_666 . ?
Ag8 Ag4 Cu1 62.96(3) . 2_666 ?
Ag8 Ag4 Cu1 117.04(3) 2_666 2_666 ?
Ag8 Ag4 Cu1 117.04(3) . . ?
Ag8 Ag4 Cu1 62.96(3) 2_666 . ?
Ag10 Ag4 Ag8 116.95(2) . 2_666 ?
Ag10 Ag4 Ag8 63.05(2) . . ?
Ag10 Ag4 Ag8 116.95(2) 2_666 . ?
Ag10 Ag4 Ag8 63.05(2) 2_666 2_666 ?
Ag10 Ag4 Ag10 180.0 2_666 . ?
Ag10 Ag4 Ag2 64.48(3) 2_666 2_666 ?
Ag10 Ag4 Ag2 115.52(3) . 2_666 ?
Ag10 Ag4 Ag2 64.48(3) . . ?
Ag10 Ag4 Ag2 115.52(3) 2_666 . ?
Ag10 Ag4 Ag5 65.25(3) 2_666 . ?
Ag10 Ag4 Ag5 114.75(3) 2_666 2_666 ?
Ag10 Ag4 Ag5 114.75(3) . . ?
Ag10 Ag4 Ag5 65.25(3) . 2_666 ?
Ag10 Ag4 Cu1 120.36(3) . . ?
Ag10 Ag4 Cu1 120.36(3) 2_666 2_666 ?
Ag10 Ag4 Cu1 59.64(3) 2_666 . ?
Ag10 Ag4 Cu1 59.64(3) . 2_666 ?
Ag2 Ag4 Ag2 180.00(4) 2_666 . ?
Ag2 Ag4 Ag5 64.43(3) 2_666 . ?
Ag2 Ag4 Ag5 64.43(3) . 2_666 ?
Ag2 Ag4 Ag5 115.57(3) 2_666 2_666 ?
Ag2 Ag4 Ag5 115.57(3) . . ?
Ag2 Ag4 Cu1 115.71(3) 2_666 . ?
Ag2 Ag4 Cu1 64.29(3) . . ?
Ag2 Ag4 Cu1 64.29(3) 2_666 2_666 ?
Ag2 Ag4 Cu1 115.71(3) . 2_666 ?
Ag5 Ag4 Ag5 180.0 2_666 . ?
Ag5 Ag4 Cu1 114.79(3) 2_666 . ?
Ag5 Ag4 Cu1 65.21(3) . . ?
Ag5 Ag4 Cu1 65.21(3) 2_666 2_666 ?
Ag5 Ag4 Cu1 114.79(3) . 2_666 ?
Cu1 Ag4 Cu1 180.0 . 2_666 ?
Ag4 Ag6 Ag8 58.279(19) . . ?
Ag4 Ag6 Ag10 58.438(19) . . ?
Ag4 Ag6 Ag3 132.80(3) . . ?
Ag4 Ag6 Ag2 60.89(3) . . ?
Ag4 Ag6 Ag9 106.85(3) . . ?
Ag4 Ag6 Ag5 58.56(3) . . ?
Ag4 Ag6 Cu1 57.95(3) . . ?
Ag8 Ag6 Ag3 75.99(3) . . ?
Ag8 Ag6 Ag5 56.85(3) . . ?
Ag8 Ag6 Cu1 106.22(3) . . ?
Ag10 Ag6 Ag8 59.61(2) . . ?
Ag10 Ag6 Ag3 109.24(3) . . ?
Ag10 Ag6 Ag9 59.55(3) . . ?
Ag10 Ag6 Ag5 106.19(4) . . ?
Ag10 Ag6 Cu1 109.48(3) . . ?
Ag2 Ag6 Ag8 111.16(4) . . ?
Ag2 Ag6 Ag10 63.13(3) . . ?
Ag2 Ag6 Ag3 160.22(4) . . ?
Ag2 Ag6 Ag9 115.95(4) . . ?
Ag2 Ag6 Ag5 111.36(4) . . ?
Ag2 Ag6 Cu1 61.81(4) . . ?
Ag9 Ag6 Ag8 59.20(3) . . ?
Ag9 Ag6 Ag3 50.62(3) . . ?
Ag9 Ag6 Ag5 109.76(4) . . ?
Ag9 Ag6 Cu1 164.38(4) . . ?
Ag5 Ag6 Ag3 88.12(3) . . ?
Ag5 Ag6 Cu1 60.62(3) . . ?
Cu1 Ag6 Ag3 135.52(4) . . ?
Cl0E Ag6 Ag4 109.45(6) . . ?
Cl0E Ag6 Ag8 81.91(6) . . ?
Cl0E Ag6 Ag10 140.69(7) . . ?
Cl0E Ag6 Ag3 48.32(7) . . ?
Cl0E Ag6 Ag2 148.64(8) . . ?
Cl0E Ag6 Ag9 95.32(7) . . ?
Cl0E Ag6 Ag5 50.91(6) . . ?
Cl0E Ag6 Cu1 87.46(7) . . ?
C1 Ag6 Ag4 84.6(3) . . ?
C1 Ag6 Ag8 142.8(3) . . ?
C1 Ag6 Ag10 104.5(3) . . ?
C1 Ag6 Ag3 139.2(3) . . ?
C1 Ag6 Ag2 41.5(3) . . ?
C1 Ag6 Ag9 145.6(2) . . ?
C1 Ag6 Ag5 103.9(2) . . ?
C1 Ag6 Cu1 43.7(2) . . ?
C1 Ag6 Cl0E 111.6(3) . . ?
C1 Ag6 C16 114.9(3) . . ?
C16 Ag6 Ag4 146.2(2) . . ?
C16 Ag6 Ag8 99.1(2) . . ?
C16 Ag6 Ag10 89.0(2) . . ?
C16 Ag6 Ag3 45.3(2) . . ?
C16 Ag6 Ag2 115.0(2) . . ?
C16 Ag6 Ag9 41.8(2) . . ?
C16 Ag6 Ag5 133.2(2) . . ?
C16 Ag6 Cu1 153.8(2) . . ?
C16 Ag6 Cl0E 89.5(2) . . ?
Ag4 Ag8 Ag6 57.816(19) . . ?
Ag4 Ag8 Ag10 58.300(19) . . ?
Ag4 Ag8 Ag2 58.04(3) . 2_666 ?
Ag4 Ag8 Ag9 107.04(3) . . ?
Ag4 Ag8 Ag5 60.45(3) . . ?
Ag4 Ag8 Cu1 59.21(3) . 2_666 ?
Ag6 Ag8 Ag2 109.01(3) . 2_666 ?
Ag10 Ag8 Ag6 59.63(2) . . ?
Ag10 Ag8 Ag2 106.17(3) . 2_666 ?
Ag10 Ag8 Cu1 57.01(3) . 2_666 ?
Ag9 Ag8 Ag6 59.89(3) . . ?
Ag9 Ag8 Ag10 59.79(3) . . ?
Ag9 Ag8 Ag2 164.75(4) . 2_666 ?
Ag9 Ag8 Cu1 110.37(4) . 2_666 ?
Ag5 Ag8 Ag6 62.42(3) . . ?
Ag5 Ag8 Ag10 110.74(4) . . ?
Ag5 Ag8 Ag2 61.99(4) . 2_666 ?
Ag5 Ag8 Ag9 115.27(4) . . ?
Ag5 Ag8 Cu1 111.63(4) . 2_666 ?
Cu1 Ag8 Ag6 106.32(3) 2_666 . ?
Cu1 Ag8 Ag2 60.73(4) 2_666 2_666 ?
Cl0D Ag8 Ag4 111.13(6) 2_666 . ?
Cl0D Ag8 Ag6 139.48(6) 2_666 . ?
Cl0D Ag8 Ag10 81.09(6) 2_666 . ?
Cl0D Ag8 Ag2 90.09(6) 2_666 2_666 ?
Cl0D Ag8 Ag9 93.17(6) 2_666 . ?
Cl0D Ag8 Ag5 151.49(6) 2_666 . ?
Cl0D Ag8 Cu1 52.03(6) 2_666 2_666 ?
C12 Ag8 Ag4 146.9(2) . . ?
C12 Ag8 Ag6 90.0(2) . . ?
C12 Ag8 Ag10 100.5(2) . . ?
C12 Ag8 Ag2 152.5(2) . 2_666 ?
C12 Ag8 Ag9 42.6(2) . . ?
C12 Ag8 Ag5 114.3(2) . . ?
C12 Ag8 Cu1 133.8(2) . 2_666 ?
C12 Ag8 Cl0D 87.5(2) . 2_666 ?
C18 Ag8 Ag4 84.5(2) . . ?
C18 Ag8 Ag6 103.8(2) . . ?
C18 Ag8 Ag10 142.8(2) . . ?
C18 Ag8 Ag2 44.1(2) . 2_666 ?
C18 Ag8 Ag9 144.5(2) . . ?
C18 Ag8 Ag5 41.5(2) . . ?
C18 Ag8 Cu1 104.4(2) . 2_666 ?
C18 Ag8 Cl0D 114.3(2) . 2_666 ?
C18 Ag8 C12 113.4(3) . . ?
Ag4 Ag10 Ag6 58.32(2) . . ?
Ag4 Ag10 Ag8 58.651(19) . . ?
Ag4 Ag10 Ag2 58.45(3) . . ?
Ag4 Ag10 Ag9 107.35(3) . . ?
Ag4 Ag10 Ag5 58.15(3) . 2_666 ?
Ag4 Ag10 Cu1 61.11(3) . 2_666 ?
Ag6 Ag10 Ag2 56.48(3) . . ?
Ag6 Ag10 Ag5 105.89(3) . 2_666 ?
Ag8 Ag10 Ag6 60.76(3) . . ?
Ag8 Ag10 Ag2 106.71(4) . . ?
Ag8 Ag10 Ag5 109.74(3) . 2_666 ?
Ag2 Ag10 Ag5 60.13(3) . 2_666 ?
Ag9 Ag10 Ag6 60.28(3) . . ?
Ag9 Ag10 Ag8 59.82(3) . . ?
Ag9 Ag10 Ag2 110.72(4) . . ?
Ag9 Ag10 Ag5 165.10(4) . 2_666 ?
Cu1 Ag10 Ag6 111.21(4) 2_666 . ?
Cu1 Ag10 Ag8 61.92(3) 2_666 . ?
Cu1 Ag10 Ag2 111.80(4) 2_666 . ?
Cu1 Ag10 Ag9 114.71(4) 2_666 . ?
Cu1 Ag10 Ag5 63.12(4) 2_666 2_666 ?
Cl0C Ag10 Ag4 108.86(6) . . ?
Cl0C Ag10 Ag6 80.65(6) . . ?
Cl0C Ag10 Ag8 140.58(6) . . ?
Cl0C Ag10 Ag2 50.44(5) . . ?
Cl0C Ag10 Ag9 95.43(6) . . ?
Cl0C Ag10 Ag5 87.09(5) . 2_666 ?
Cl0C Ag10 Cu1 149.74(6) . 2_666 ?
C6 Ag10 Ag4 147.0(3) . . ?
C6 Ag10 Ag6 100.8(3) . . ?
C6 Ag10 Ag8 89.4(3) . . ?
C6 Ag10 Ag2 134.5(2) . . ?
C6 Ag10 Ag9 42.5(3) . . ?
C6 Ag10 Ag5 152.4(3) . 2_666 ?
C6 Ag10 Cu1 113.3(2) . 2_666 ?
C6 Ag10 Cl0C 90.3(2) . . ?
C20 Ag10 Ag4 83.7(2) 2_666 . ?
C20 Ag10 Ag6 142.0(2) 2_666 . ?
C20 Ag10 Ag8 103.1(2) 2_666 . ?
C20 Ag10 Ag2 103.6(2) 2_666 . ?
C20 Ag10 Ag9 144.8(2) 2_666 . ?
C20 Ag10 Ag5 43.7(2) 2_666 2_666 ?
C20 Ag10 Cu1 41.3(2) 2_666 2_666 ?
C20 Ag10 Cl0C 112.9(2) 2_666 . ?
C20 Ag10 C6 113.9(3) 2_666 . ?
Cl0C Ag11 Ag9 102.48(6) . . ?
P1 Ag11 Ag9 143.81(9) . . ?
P1 Ag11 Cl0C 113.66(10) . . ?
P1 Ag11 C6 129.2(3) . . ?
P1 Ag11 C16 123.7(2) . . ?
C6 Ag11 Ag9 46.0(3) . . ?
C6 Ag11 Cl0C 94.0(2) . . ?
C6 Ag11 C16 90.9(4) . . ?
C16 Ag11 Ag9 45.1(2) . . ?
C16 Ag11 Cl0C 98.1(2) . . ?
Ag9 Ag3 Ag6 56.68(3) . . ?
Cl0E Ag3 Ag6 52.26(6) . . ?
Cl0E Ag3 Ag9 104.65(7) . . ?
P5 Ag3 Ag6 156.57(15) . . ?
P5 Ag3 Ag9 146.13(15) . . ?
P5 Ag3 Cl0E 108.25(16) . . ?
P5 Ag3 C12 118.9(3) . . ?
P3 Ag3 Ag6 164.56(18) . . ?
P3 Ag3 Ag9 120.2(2) . . ?
P3 Ag3 Cl0E 135.0(2) . . ?
P3 Ag3 C12 107.4(3) . . ?
P3 Ag3 C16 118.1(3) . . ?
C12 Ag3 Ag6 81.0(2) . . ?
C12 Ag3 Ag9 44.8(2) . . ?
C12 Ag3 Cl0E 101.4(2) . . ?
C16 Ag3 Ag6 47.8(2) . . ?
C16 Ag3 Ag9 45.1(2) . . ?
C16 Ag3 Cl0E 95.5(2) . . ?
C16 Ag3 P5 136.7(3) . . ?
C16 Ag3 C12 89.8(3) . . ?
Cl0D Ag7 Ag9 103.60(7) 2_666 . ?
P4 Ag7 Ag9 122.0(3) . . ?
P4 Ag7 Cl0D 134.3(3) . 2_666 ?
P4 Ag7 C6 112.0(3) . . ?
P4 Ag7 C12 117.0(3) . . ?
C6 Ag7 Ag9 46.0(3) . . ?
C6 Ag7 Cl0D 99.9(2) . 2_666 ?
C6 Ag7 C12 91.6(4) . . ?
C12 Ag7 Ag9 45.9(2) . . ?
C12 Ag7 Cl0D 92.9(2) . 2_666 ?
P2 Ag7 Ag9 140.1(3) . . ?
P2 Ag7 C6 123.0(3) . . ?
P2 Ag7 C12 126.2(3) . . ?
Ag4 Ag2 Ag8 57.01(3) . 2_666 ?
Ag4 Ag2 Ag10 57.07(3) . . ?
Ag4 Ag2 Ag5 57.88(3) . 2_666 ?
Ag4 Ag2 Cu1 58.01(3) . . ?
Ag6 Ag2 Ag4 59.26(3) . . ?
Ag6 Ag2 Ag8 108.79(4) . 2_666 ?
Ag6 Ag2 Ag10 60.39(3) . . ?
Ag6 Ag2 Ag5 109.35(5) . 2_666 ?
Ag6 Ag2 Cu1 63.28(4) . . ?
Ag10 Ag2 Ag8 104.56(4) . 2_666 ?
Ag10 Ag2 Ag5 60.51(4) . 2_666 ?
Ag10 Ag2 Cu1 108.55(4) . . ?
Ag5 Ag2 Ag8 55.96(4) 2_666 2_666 ?
Cu1 Ag2 Ag8 58.36(4) . 2_666 ?
Cu1 Ag2 Ag5 104.73(5) . 2_666 ?
Cl0C Ag2 Ag4 114.92(7) . . ?
Cl0C Ag2 Ag6 87.38(7) . . ?
Cl0C Ag2 Ag8 146.96(7) . 2_666 ?
Cl0C Ag2 Ag10 57.89(6) . . ?
Cl0C Ag2 Ag5 91.84(7) . 2_666 ?
Cl0C Ag2 Cu1 149.60(8) . . ?
C1 Ag2 Ag4 95.1(3) . . ?
C1 Ag2 Ag6 59.7(3) . . ?
C1 Ag2 Ag8 98.1(3) . 2_666 ?
C1 Ag2 Ag10 119.9(3) . . ?
C1 Ag2 Ag5 149.1(3) . 2_666 ?
C1 Ag2 Cu1 44.4(3) . . ?
C1 Ag2 Cl0C 114.9(3) . . ?
C1 Ag2 C10 117.3(4) . 2_666 ?
C1 Ag2 C18 140.3(4) . 2_666 ?
C10 Ag2 Ag4 117.5(3) 2_666 . ?
C10 Ag2 Ag6 174.2(3) 2_666 . ?
C10 Ag2 Ag8 66.1(2) 2_666 2_666 ?
C10 Ag2 Ag10 122.7(3) 2_666 . ?
C10 Ag2 Ag5 70.5(2) 2_666 2_666 ?
C10 Ag2 Cu1 111.0(3) 2_666 . ?
C10 Ag2 Cl0C 98.4(3) 2_666 . ?
C18 Ag2 Ag4 89.5(3) 2_666 . ?
C18 Ag2 Ag6 147.2(3) 2_666 . ?
C18 Ag2 Ag8 52.7(3) 2_666 2_666 ?
C18 Ag2 Ag10 95.5(3) 2_666 . ?
C18 Ag2 Ag5 38.6(3) 2_666 2_666 ?
C18 Ag2 Cu1 110.5(3) 2_666 . ?
C18 Ag2 Cl0C 98.4(3) 2_666 . ?
C18 Ag2 C10 31.9(4) 2_666 2_666 ?
Ag8 Ag9 Ag6 60.91(3) . . ?
Ag10 Ag9 Ag6 60.17(3) . . ?
Ag10 Ag9 Ag8 60.39(3) . . ?
Ag11 Ag9 Ag6 88.76(4) . . ?
Ag11 Ag9 Ag8 133.44(5) . . ?
Ag11 Ag9 Ag10 74.22(4) . . ?
Ag11 Ag9 Ag3 117.90(5) . . ?
Ag3 Ag9 Ag6 72.70(4) . . ?
Ag3 Ag9 Ag8 87.67(4) . . ?
Ag3 Ag9 Ag10 131.41(5) . . ?
Ag7 Ag9 Ag6 134.54(5) . . ?
Ag7 Ag9 Ag8 75.39(4) . . ?
Ag7 Ag9 Ag10 88.58(4) . . ?
Ag7 Ag9 Ag11 115.27(6) . . ?
Ag7 Ag9 Ag3 119.68(5) . . ?
C6 Ag9 Ag6 114.6(3) . . ?
C6 Ag9 Ag8 100.5(3) . . ?
C6 Ag9 Ag10 57.1(3) . . ?
C6 Ag9 Ag11 58.8(3) . . ?
C6 Ag9 Ag3 171.0(3) . . ?
C6 Ag9 Ag7 59.6(3) . . ?
C6 Ag9 C12 119.4(4) . . ?
C12 Ag9 Ag6 101.2(3) . . ?
C12 Ag9 Ag8 56.7(3) . . ?
C12 Ag9 Ag10 114.5(3) . . ?
C12 Ag9 Ag11 169.1(3) . . ?
C12 Ag9 Ag3 62.1(3) . . ?
C12 Ag9 Ag7 60.3(3) . . ?
C16 Ag9 Ag6 56.9(3) . . ?
C16 Ag9 Ag8 115.1(3) . . ?
C16 Ag9 Ag10 100.6(3) . . ?
C16 Ag9 Ag11 61.6(3) . . ?
C16 Ag9 Ag3 58.6(3) . . ?
C16 Ag9 Ag7 168.5(3) . . ?
C16 Ag9 C6 120.0(4) . . ?
C16 Ag9 C12 120.5(4) . . ?
Ag4 Ag5 Ag6 56.88(3) . . ?
Ag4 Ag5 Ag10 56.60(3) . 2_666 ?
Ag4 Ag5 Ag2 57.69(3) . 2_666 ?
Ag4 Ag5 Cu1 57.45(3) . . ?
Ag6 Ag5 Ag10 103.68(4) . 2_666 ?
Ag6 Ag5 Ag2 107.78(5) . 2_666 ?
Ag6 Ag5 Cu1 60.59(4) . . ?
Ag8 Ag5 Ag4 59.12(3) . . ?
Ag8 Ag5 Ag6 60.73(3) . . ?
Ag8 Ag5 Ag10 108.43(4) . 2_666 ?
Ag8 Ag5 Ag2 62.04(4) . 2_666 ?
Ag8 Ag5 Cu1 109.28(5) . . ?
Ag10 Ag5 Cu1 54.71(3) 2_666 . ?
Ag2 Ag5 Ag10 59.36(4) 2_666 2_666 ?
Ag2 Ag5 Cu1 104.31(5) 2_666 . ?
Cl0E Ag5 Ag4 114.80(8) . . ?
Cl0E Ag5 Ag6 57.94(7) . . ?
Cl0E Ag5 Ag8 88.43(8) . . ?
Cl0E Ag5 Ag10 145.48(8) . 2_666 ?
Cl0E Ag5 Ag2 149.59(9) . 2_666 ?
Cl0E Ag5 Cu1 91.63(8) . . ?
C8 Ag5 Ag4 116.5(3) . . ?
C8 Ag5 Ag6 120.8(2) . . ?
C8 Ag5 Ag8 174.3(3) . . ?
C8 Ag5 Ag10 66.0(3) . 2_666 ?
C8 Ag5 Ag2 112.9(3) . 2_666 ?
C8 Ag5 Cu1 68.9(3) . . ?
C8 Ag5 Cl0E 96.9(3) . . ?
C18 Ag5 Ag4 93.9(3) . . ?
C18 Ag5 Ag6 118.0(3) . . ?
C18 Ag5 Ag8 57.5(3) . . ?
C18 Ag5 Ag10 99.3(3) . 2_666 ?
C18 Ag5 Ag2 44.0(3) . 2_666 ?
C18 Ag5 Cu1 148.1(3) . . ?
C18 Ag5 Cl0E 115.0(3) . . ?
C18 Ag5 C8 121.1(4) . . ?
C18 Ag5 C20 143.8(4) . . ?
C20 Ag5 Ag4 88.9(3) . . ?
C20 Ag5 Ag6 93.6(3) . . ?
C20 Ag5 Ag8 146.1(3) . . ?
C20 Ag5 Ag10 53.2(3) . 2_666 ?
C20 Ag5 Ag2 112.2(3) . 2_666 ?
C20 Ag5 Cu1 37.2(3) . . ?
C20 Ag5 Cl0E 96.2(3) . . ?
C20 Ag5 C8 31.7(4) . . ?
Ag4 Cu1 Ag6 56.20(3) . . ?
Ag4 Cu1 Ag8 57.83(3) . 2_666 ?
Ag4 Cu1 Ag2 57.70(3) . . ?
Ag4 Cu1 Ag5 57.33(3) . . ?
Ag6 Cu1 Ag5 58.79(4) . . ?
Ag8 Cu1 Ag6 104.20(4) 2_666 . ?
Ag8 Cu1 Ag2 60.91(4) 2_666 . ?
Ag8 Cu1 Ag5 108.39(5) 2_666 . ?
Ag10 Cu1 Ag4 59.25(3) 2_666 . ?
Ag10 Cu1 Ag6 108.14(4) 2_666 . ?
Ag10 Cu1 Ag8 61.07(3) 2_666 2_666 ?
Ag10 Cu1 Ag2 109.52(5) 2_666 . ?
Ag10 Cu1 Ag5 62.16(4) 2_666 . ?
Ag2 Cu1 Ag6 54.91(3) . . ?
Ag2 Cu1 Ag5 104.19(5) . . ?
Cl0D Cu1 Ag4 117.19(8) . . ?
Cl0D Cu1 Ag6 148.81(7) . . ?
Cl0D Cu1 Ag8 59.49(7) . 2_666 ?
Cl0D Cu1 Ag10 87.70(7) . 2_666 ?
Cl0D Cu1 Ag2 94.83(7) . . ?
Cl0D Cu1 Ag5 148.23(8) . . ?
C1 Cu1 Ag4 89.8(3) . . ?
C1 Cu1 Ag6 53.2(3) . . ?
C1 Cu1 Ag8 95.2(3) . 2_666 ?
C1 Cu1 Ag10 147.4(3) . 2_666 ?
C1 Cu1 Ag2 38.5(3) . . ?
C1 Cu1 Ag5 111.5(3) . . ?
C1 Cu1 Cl0D 99.3(3) . . ?
C1 Cu1 C4 31.8(4) . . ?
C4 Cu1 Ag4 117.4(2) . . ?
C4 Cu1 Ag6 66.6(2) . . ?
C4 Cu1 Ag8 122.3(2) . 2_666 ?
C4 Cu1 Ag10 174.0(2) . 2_666 ?
C4 Cu1 Ag2 70.3(2) . . ?
C4 Cu1 Ag5 111.9(2) . . ?
C4 Cu1 Cl0D 98.3(2) . . ?
C20 Cu1 Ag4 93.6(3) . . ?
C20 Cu1 Ag6 96.9(3) . . ?
C20 Cu1 Ag8 120.2(3) . 2_666 ?
C20 Cu1 Ag10 59.2(3) . 2_666 ?
C20 Cu1 Ag2 147.0(3) . . ?
C20 Cu1 Ag5 42.8(3) . . ?
C20 Cu1 Cl0D 114.3(3) . . ?
C20 Cu1 C1 139.9(4) . . ?
C20 Cu1 C4 117.5(4) . . ?
Ag11 Cl0C Ag10 78.87(7) . . ?
Ag2 Cl0C Ag10 71.67(7) . . ?
Ag2 Cl0C Ag11 126.11(10) . . ?
Ag7 Cl0D Ag8 80.54(8) 2_666 2_666 ?
Cu1 Cl0D Ag8 68.48(7) . 2_666 ?
Cu1 Cl0D Ag7 124.51(10) . 2_666 ?
Ag3 Cl0E Ag6 79.42(8) . . ?
Ag5 Cl0E Ag6 71.16(8) . . ?
Ag5 Cl0E Ag3 124.13(12) . . ?
C98 P1 Ag11 113.9(3) . . ?
C98 P1 C118 105.7(5) . . ?
C98 P1 C150 96.2(9) . . ?
C98 P1 C167 109.8(6) . . ?
C118 P1 Ag11 112.8(4) . . ?
C118 P1 C150 112.5(11) . . ?
C118 P1 C167 102.2(7) . . ?
C150 P1 Ag11 114.3(9) . . ?
C167 P1 Ag11 111.7(5) . . ?
C101 P4 Ag7 112.6(8) . . ?
C101 P4 C71 100.1(9) . . ?
C17 P4 Ag7 115.5(9) . . ?
C17 P4 C101 106.2(10) . . ?
C17 P4 C71 104.1(11) . . ?
C71 P4 Ag7 116.7(5) . . ?
C84 P5 Ag3 114.5(8) . . ?
C170 P5 Ag3 107.6(6) . . ?
C170 P5 C84 107.0(10) . . ?
C170 P5 C93 105.5(9) . . ?
C93 P5 Ag3 119.8(6) . . ?
C93 P5 C84 101.6(11) . . ?
C29 P3 Ag3 114.8(8) . . ?
C29 P3 C63 104.2(9) . . ?
C119 P3 Ag3 113.7(7) . . ?
C119 P3 C29 104.9(11) . . ?
C119 P3 C63 104.1(8) . . ?
C63 P3 Ag3 114.0(6) . . ?
Ag2 C1 Ag6 78.8(4) . . ?
Ag2 C1 Cu1 97.1(5) . . ?
Cu1 C1 Ag6 83.1(3) . . ?
C4 C1 Ag6 104.2(7) . . ?
C4 C1 Ag2 176.6(9) . . ?
C4 C1 Cu1 81.8(7) . . ?
C1 C4 Cu1 66.5(6) . . ?
C1 C4 C14 172.5(10) . . ?
C14 C4 Cu1 120.6(6) . . ?
Ag11 C6 Ag10 88.3(3) . . ?
Ag11 C6 Ag7 143.2(5) . . ?
Ag7 C6 Ag10 106.5(4) . . ?
Ag9 C6 Ag10 80.4(4) . . ?
Ag9 C6 Ag11 75.2(3) . . ?
Ag9 C6 Ag7 74.4(3) . . ?
C26 C6 Ag10 90.1(7) . . ?
C26 C6 Ag11 114.6(8) . . ?
C26 C6 Ag7 99.2(8) . . ?
C26 C6 Ag9 166.3(9) . . ?
C20 C8 Ag5 67.4(7) . . ?
C20 C8 C34 173.7(11) . . ?
C34 C8 Ag5 118.2(7) . . ?
C18 C10 Ag2 67.3(6) . 2_666 ?
C18 C10 C58 174.1(10) . . ?
C58 C10 Ag2 118.3(6) . 2_666 ?
Ag8 C12 Ag3 103.3(3) . . ?
Ag7 C12 Ag8 88.9(3) . . ?
Ag7 C12 Ag3 142.1(4) . . ?
Ag9 C12 Ag8 80.7(3) . . ?
Ag9 C12 Ag3 73.1(3) . . ?
Ag9 C12 Ag7 73.8(3) . . ?
C28 C12 Ag8 91.4(7) . . ?
C28 C12 Ag3 99.7(9) . . ?
C28 C12 Ag7 115.9(9) . . ?
C28 C12 Ag9 167.6(10) . . ?
C32 C14 C4 119.9(10) . . ?
C32 C14 C42 121.2(10) . . ?
C42 C14 C4 118.8(10) . . ?
Ag11 C16 Ag6 105.2(3) . . ?
Ag3 C16 Ag6 86.9(3) . . ?
Ag3 C16 Ag11 144.9(4) . . ?
Ag9 C16 Ag6 81.3(3) . . ?
Ag9 C16 Ag11 73.3(3) . . ?
Ag9 C16 Ag3 76.3(3) . . ?
C30 C16 Ag6 89.2(7) . . ?
C30 C16 Ag11 97.3(8) . . ?
C30 C16 Ag3 116.0(8) . . ?
C30 C16 Ag9 164.3(8) . . ?
Ag2 C18 Ag8 83.2(3) 2_666 . ?
Ag5 C18 Ag8 81.0(3) . . ?
Ag5 C18 Ag2 97.3(4) . 2_666 ?
C10 C18 Ag8 103.7(7) . . ?
C10 C18 Ag2 80.8(7) . 2_666 ?
C10 C18 Ag5 174.6(8) . . ?
Ag5 C20 Ag10 83.1(3) . 2_666 ?
Cu1 C20 Ag10 79.5(4) . 2_666 ?
Cu1 C20 Ag5 100.0(5) . . ?
C8 C20 Ag10 102.9(7) . 2_666 ?
C8 C20 Ag5 80.9(7) . . ?
C8 C20 Cu1 177.6(9) . . ?
C24 C22 H22 120.2 . . ?
C38 C22 H22 120.2 . . ?
C38 C22 C24 119.6(13) . . ?
C22 C24 C30 119.8(10) . . ?
C64 C24 C22 119.9(11) . . ?
C64 C24 C30 120.3(11) . . ?
C6 C26 C46 177.9(12) . . ?
C12 C28 C108 172.3(15) . . ?
C12 C28 C153 174.4(18) . . ?
C16 C30 C24 176.7(11) . . ?
C14 C32 H32 120.3 . . ?
C14 C32 C66 119.4(12) . . ?
C66 C32 H32 120.3 . . ?
C40 C34 C8 121.6(11) . . ?
C40 C34 C68 120.2(11) . . ?
C68 C34 C8 118.1(11) . . ?
C40 C36 C70 119.0(15) . . ?
C40 C36 C73 118.9(15) . . ?
C40 C36 C171 120.2(15) . . ?
C70 C36 C73 122.1(13) . . ?
C70 C36 C171 120.8(13) . . ?
C22 C38 C72 115.4(17) . . ?
C22 C38 C159 121.4(18) . . ?
C86 C38 C22 120.5(15) . . ?
C86 C38 C72 124.0(15) . . ?
C86 C38 C159 118.1(16) . . ?
C34 C40 C36 121.9(13) . . ?
C34 C40 H40 119.0 . . ?
C36 C40 H40 119.0 . . ?
C14 C42 H42 120.8 . . ?
C14 C42 C44 118.5(13) . . ?
C44 C42 H42 120.8 . . ?
C42 C44 C114 119(2) . . ?
C42 C44 C79 118(2) . . ?
C48 C44 C42 120.1(14) . . ?
C48 C44 C114 121(2) . . ?
C48 C44 C79 121(2) . . ?
C50 C46 C26 118.9(10) . . ?
C78 C46 C26 122.5(12) . . ?
C78 C46 C50 118.7(12) . . ?
C44 C48 H48 120.2 . . ?
C66 C48 C44 119.6(13) . . ?
C66 C48 H48 120.2 . . ?
C46 C50 H50 120.6 . . ?
C76 C50 C46 118.8(12) . . ?
C76 C50 H50 120.6 . . ?
C54 C52 H52 120.0 . . ?
C54 C52 C62 120.0 . . ?
C62 C52 H52 120.0 . . ?
C52 C54 C147 120.0(8) . . ?
C52 C54 C81 116.9(10) . . ?
C56 C54 C52 120.0 . . ?
C56 C54 C147 119.6(8) . . ?
C56 C54 C81 122.7(10) . . ?
C54 C56 H56 120.0 . . ?
C54 C56 C58 120.0 . . ?
C58 C56 H56 120.0 . . ?
C56 C58 C10 119.0(6) . . ?
C56 C58 C60 120.0 . . ?
C60 C58 C10 121.0(6) . . ?
C58 C60 H60 120.0 . . ?
C62 C60 C58 120.0 . . ?
C62 C60 H60 120.0 . . ?
C52 C62 C143 121.4(7) . . ?
C52 C62 C163 123.1(12) . . ?
C60 C62 C52 120.0 . . ?
C60 C62 C143 118.5(7) . . ?
C60 C62 C163 116.9(12) . . ?
C24 C64 H64 120.8 . . ?
C88 C64 C24 118.4(14) . . ?
C88 C64 H64 120.8 . . ?
C32 C66 C145 119.4(15) . . ?
C48 C66 C32 121.1(14) . . ?
C48 C66 C145 119.5(14) . . ?
C34 C68 H68 120.6 . . ?
C34 C68 C82 118.8(13) . . ?
C82 C68 H68 120.6 . . ?
C36 C70 H70 119.7 . . ?
C36 C70 C82 120.5(13) . . ?
C82 C70 H70 119.7 . . ?
F1 C72 C38 114.2(18) . . ?
F1 C72 F12 103(2) . . ?
F1 C72 F16 106.4(19) . . ?
F12 C72 C38 118.3(17) . . ?
F12 C72 F16 105(2) . . ?
F16 C72 C38 109(2) . . ?
C78 C74 C9 120(2) . . ?
C78 C74 C5 111(2) . . ?
C80 C74 C78 122.5(15) . . ?
C80 C74 C9 117(2) . . ?
C80 C74 C5 126(2) . . ?
C50 C76 C37 116.7(13) . . ?
C50 C76 C161 117.7(14) . . ?
C80 C76 C50 122.6(15) . . ?
C80 C76 C37 120.7(14) . . ?
C80 C76 C161 119.6(15) . . ?
C46 C78 C74 118.9(15) . . ?
C46 C78 H78 120.6 . . ?
C74 C78 H78 120.6 . . ?
C74 C80 C76 118.5(16) . . ?
C74 C80 H80 120.7 . . ?
C76 C80 H80 120.7 . . ?
C68 C82 C144 117.2(19) . . ?
C68 C82 C43 120(2) . . ?
C70 C82 C68 119.6(15) . . ?
C70 C82 C144 123.1(18) . . ?
C70 C82 C43 120.0(19) . . ?
C158 C84 P5 118(2) . . ?
C158 C84 C160 118(2) . . ?
C160 C84 P5 123(2) . . ?
C38 C86 H86 119.7 . . ?
C38 C86 C88 120.5(13) . . ?
C88 C86 H86 119.7 . . ?
C64 C88 C128 117(2) . . ?
C64 C88 C41 118(2) . . ?
C86 C88 C64 121.0(16) . . ?
C86 C88 C128 121.4(19) . . ?
C86 C88 C41 120.8(18) . . ?
C92 C90 H90 120.0 . . ?
C92 C90 C100 120.0 . . ?
C100 C90 H90 120.0 . . ?
C90 C92 H92 120.0 . . ?
C90 C92 C94 120.0 . . ?
C94 C92 H92 120.0 . . ?
C92 C94 H94 120.0 . . ?
C92 C94 C96 120.0 . . ?
C96 C94 H94 120.0 . . ?
C94 C96 H96 120.0 . . ?
C98 C96 C94 120.0 . . ?
C98 C96 H96 120.0 . . ?
C96 C98 P1 122.1(5) . . ?
C96 C98 C100 120.0 . . ?
C100 C98 P1 117.9(5) . . ?
C90 C100 H100 120.0 . . ?
C98 C100 C90 120.0 . . ?
C98 C100 H100 120.0 . . ?
C104 C102 H102 120.0 . . ?
C104 C102 C112 120.0 . . ?
C112 C102 H102 120.0 . . ?
C102 C104 C106 120.0 . . ?
C102 C104 C59 113.9(17) . . ?
C106 C104 C59 126.1(17) . . ?
C104 C106 H106 120.0 . . ?
C108 C106 C104 120.0 . . ?
C108 C106 H106 120.0 . . ?
C106 C108 C28 120.6(10) . . ?
C106 C108 C110 120.0 . . ?
C110 C108 C28 119.1(10) . . ?
C108 C110 H110 120.0 . . ?
C112 C110 C108 120.0 . . ?
C112 C110 H110 120.0 . . ?
C102 C112 C149 118.7(10) . . ?
C110 C112 C102 120.0 . . ?
C110 C112 C149 121.2(10) . . ?
F4 C114 C44 112(3) . . ?
F6 C114 C44 116(3) . . ?
F6 C114 F4 107(3) . . ?
F6 C114 F14 106(3) . . ?
F14 C114 C44 113(3) . . ?
F14 C114 F4 102(2) . . ?
C118 C116 H116 120.0 . . ?
C118 C116 C126 120.0 . . ?
C126 C116 H116 120.0 . . ?
C116 C118 P1 122.4(6) . . ?
C120 C118 P1 117.5(6) . . ?
C120 C118 C116 120.0 . . ?
C118 C120 H120 120.0 . . ?
C118 C120 C122 120.0 . . ?
C122 C120 H120 120.0 . . ?
C120 C122 H122 120.0 . . ?
C124 C122 C120 120.0 . . ?
C124 C122 H122 120.0 . . ?
C122 C124 H124 120.0 . . ?
C122 C124 C126 120.0 . . ?
C126 C124 H124 120.0 . . ?
C116 C126 H126 120.0 . . ?
C124 C126 C116 120.0 . . ?
C124 C126 H126 120.0 . . ?
F8 C128 C88 108(3) . . ?
F10 C128 F8 105(2) . . ?
F10 C128 C88 111(2) . . ?
F18 C128 F8 92(2) . . ?
F18 C128 F10 123(3) . . ?
F18 C128 C88 114(2) . . ?
C132 C130 H130 120.0 . . ?
C132 C130 C140 120.0 . . ?
C140 C130 H130 120.0 . . ?
C130 C132 H132 120.0 . . ?
C130 C132 C134 120.0 . . ?
C134 C132 H132 120.0 . . ?
C132 C134 P2 123.1(11) . . ?
C136 C134 C132 120.0 . . ?
C136 C134 P2 116.8(11) . . ?
C134 C136 H136 120.0 . . ?
C134 C136 C138 120.0 . . ?
C138 C136 H136 120.0 . . ?
C136 C138 H138 120.0 . . ?
C140 C138 C136 120.0 . . ?
C140 C138 H138 120.0 . . ?
C130 C140 H140 120.0 . . ?
C138 C140 C130 120.0 . . ?
C138 C140 H140 120.0 . . ?
C158 C142 H142 121.6 . . ?
C158 C142 C164 117(3) . . ?
C164 C142 H142 121.6 . . ?
F20 C144 C82 115(2) . . ?
F20 C144 F22 110(2) . . ?
F20 C144 F24 108(2) . . ?
F22 C144 C82 112(2) . . ?
F22 C144 F24 100(2) . . ?
F24 C144 C82 110(2) . . ?
C148 C146 H146 120.0 . . ?
C148 C146 C156 120.0 . . ?
C156 C146 H146 120.0 . . ?
C146 C148 H148 120.0 . . ?
C146 C148 C150 120.0 . . ?
C150 C148 H148 120.0 . . ?
C148 C150 P1 123.8(13) . . ?
C152 C150 P1 115.9(13) . . ?
C152 C150 C148 120.0 . . ?
C150 C152 H152 120.0 . . ?
C150 C152 C154 120.0 . . ?
C154 C152 H152 120.0 . . ?
C152 C154 H154 120.0 . . ?
C152 C154 C156 120.0 . . ?
C156 C154 H154 120.0 . . ?
C146 C156 H156 120.0 . . ?
C154 C156 C146 120.0 . . ?
C154 C156 H156 120.0 . . ?
C84 C158 H158 118.6 . . ?
C142 C158 C84 123(3) . . ?
C142 C158 H158 118.6 . . ?
C84 C160 H160 119.9 . . ?
C162 C160 C84 120(3) . . ?
C162 C160 H160 119.9 . . ?
C160 C162 H162 119.4 . . ?
C164 C162 C160 121(3) . . ?
C164 C162 H162 119.4 . . ?
C142 C164 H164 119.7 . . ?
C162 C164 C142 121(3) . . ?
C162 C164 H164 119.7 . . ?
C168 C166 H166 120.0 . . ?
C168 C166 C87 120.0 . . ?
C87 C166 H166 120.0 . . ?
C166 C168 H168 120.0 . . ?
C170 C168 C166 120.0 . . ?
C170 C168 H168 120.0 . . ?
C168 C170 P5 121.9(10) . . ?
C168 C170 C172 120.0 . . ?
C172 C170 P5 117.9(10) . . ?
C170 C172 H172 120.0 . . ?
C173 C172 C170 120.0 . . ?
C173 C172 H172 120.0 . . ?
C172 C173 H173 120.0 . . ?
C172 C173 C87 120.0 . . ?
C87 C173 H173 120.0 . . ?
C166 C87 H87 120.0 . . ?
C173 C87 C166 120.0 . . ?
C173 C87 H87 120.0 . . ?
C89 C11 H11 120.0 . . ?
C89 C11 C93 120.0 . . ?
C93 C11 H11 120.0 . . ?
C11 C89 H89 120.0 . . ?
C45 C89 C11 120.0 . . ?
C45 C89 H89 120.0 . . ?
C89 C45 H45 120.0 . . ?
C91 C45 C89 120.0 . . ?
C91 C45 H45 120.0 . . ?
C45 C91 H91 120.0 . . ?
C45 C91 C23 120.0 . . ?
C23 C91 H91 120.0 . . ?
C91 C23 H23 120.0 . . ?
C93 C23 C91 120.0 . . ?
C93 C23 H23 120.0 . . ?
C11 C93 P5 118.6(10) . . ?
C23 C93 P5 121.3(10) . . ?
C23 C93 C11 120.0 . . ?
C95 C47 C99 120.0 . . ?
C95 C47 P2 118.7(12) . . ?
C99 C47 P2 121.3(12) . . ?
C47 C95 H95 120.0 . . ?
C47 C95 C3 120.0 . . ?
C3 C95 H95 120.0 . . ?
C95 C3 H3 120.0 . . ?
C97 C3 C95 120.0 . . ?
C97 C3 H3 120.0 . . ?
C3 C97 H97 120.0 . . ?
C3 C97 C49 120.0 . . ?
C49 C97 H97 120.0 . . ?
C97 C49 H49 120.0 . . ?
C99 C49 C97 120.0 . . ?
C99 C49 H49 120.0 . . ?
C47 C99 H99 120.0 . . ?
C49 C99 C47 120.0 . . ?
C49 C99 H99 120.0 . . ?
C101 C25 H25 120.0 . . ?
C101 C25 C105 120.0 . . ?
C105 C25 H25 120.0 . . ?
C25 C101 P4 122.0(12) . . ?
C25 C101 C51 120.0 . . ?
C51 C101 P4 118.0(12) . . ?
C101 C51 H51 120.0 . . ?
C101 C51 C103 120.0 . . ?
C103 C51 H51 120.0 . . ?
C51 C103 H103 120.0 . . ?
C13 C103 C51 120.0 . . ?
C13 C103 H103 120.0 . . ?
C103 C13 H13 120.0 . . ?
C103 C13 C105 120.0 . . ?
C105 C13 H13 120.0 . . ?
C25 C105 H105 120.0 . . ?
C13 C105 C25 120.0 . . ?
C13 C105 H105 120.0 . . ?
C107 C53 H53 120.0 . . ?
C107 C53 C111 120.0 . . ?
C111 C53 H53 120.0 . . ?
C53 C107 C27 120.0 . . ?
C53 C107 P2 122.4(10) . . ?
C27 C107 P2 117.6(10) . . ?
C107 C27 H27 120.0 . . ?
C109 C27 C107 120.0 . . ?
C109 C27 H27 120.0 . . ?
C27 C109 H109 120.0 . . ?
C27 C109 C55 120.0 . . ?
C55 C109 H109 120.0 . . ?
C109 C55 H55 120.0 . . ?
C111 C55 C109 120.0 . . ?
C111 C55 H55 120.0 . . ?
C53 C111 H111 120.0 . . ?
C55 C111 C53 120.0 . . ?
C55 C111 H111 120.0 . . ?
C113 C7 H7 120.0 . . ?
C113 C7 C117 120.0 . . ?
C117 C7 H7 120.0 . . ?
C7 C113 H113 120.0 . . ?
C7 C113 C57 120.0 . . ?
C57 C113 H113 120.0 . . ?
C113 C57 H57 120.0 . . ?
C115 C57 C113 120.0 . . ?
C115 C57 H57 120.0 . . ?
C57 C115 H115 120.0 . . ?
C29 C115 C57 120.0 . . ?
C29 C115 H115 120.0 . . ?
C115 C29 P3 117.1(12) . . ?
C115 C29 C117 120.0 . . ?
C117 C29 P3 122.8(12) . . ?
C7 C117 H117 120.0 . . ?
C29 C117 C7 120.0 . . ?
C29 C117 H117 120.0 . . ?
F26 C59 C104 114(3) . . ?
F26 C59 F28 98(3) . . ?
F28 C59 C104 109(2) . . ?
F30 C59 C104 121(3) . . ?
F30 C59 F26 113(2) . . ?
F30 C59 F28 97(3) . . ?
C15 C119 P3 117.0(11) . . ?
C15 C119 C31 120.0 . . ?
C31 C119 P3 123.0(11) . . ?
C119 C15 H15 120.0 . . ?
C119 C15 C121 120.0 . . ?
C121 C15 H15 120.0 . . ?
C15 C121 H121 120.0 . . ?
C61 C121 C15 120.0 . . ?
C61 C121 H121 120.0 . . ?
C121 C61 H61 120.0 . . ?
C121 C61 C123 120.0 . . ?
C123 C61 H61 120.0 . . ?
C61 C123 H123 120.0 . . ?
C61 C123 C31 120.0 . . ?
C31 C123 H123 120.0 . . ?
C119 C31 H31 120.0 . . ?
C123 C31 C119 120.0 . . ?
C123 C31 H31 120.0 . . ?
C63 C125 H125 120.0 . . ?
C63 C125 C65 120.0 . . ?
C65 C125 H125 120.0 . . ?
C125 C63 P3 118.9(7) . . ?
C127 C63 P3 121.1(7) . . ?
C127 C63 C125 120.0 . . ?
C63 C127 H127 120.0 . . ?
C63 C127 C2 120.0 . . ?
C2 C127 H127 120.0 . . ?
C2 C2 C127 114(2) 2_675 . ?
C2 C2 C129 123(2) 2_675 . ?
C129 C2 C127 120.0 . . ?
C2 C129 H129 120.0 . . ?
C2 C129 C65 120.0 . . ?
C65 C129 H129 120.0 . . ?
C125 C65 H65 120.0 . . ?
C129 C65 C125 120.0 . . ?
C129 C65 H65 120.0 . . ?
C33 C131 H131 120.0 . . ?
C33 C131 C17 120.0 . . ?
C17 C131 H131 120.0 . . ?
C131 C33 H33 120.0 . . ?
C131 C33 C133 120.0 . . ?
C133 C33 H33 120.0 . . ?
C33 C133 H133 120.0 . . ?
C67 C133 C33 120.0 . . ?
C67 C133 H133 120.0 . . ?
C133 C67 H67 120.0 . . ?
C133 C67 C135 120.0 . . ?
C135 C67 H67 120.0 . . ?
C67 C135 H135 120.0 . . ?
C67 C135 C17 120.0 . . ?
C17 C135 H135 120.0 . . ?
C131 C17 P4 117.4(12) . . ?
C135 C17 P4 122.6(12) . . ?
C135 C17 C131 120.0 . . ?
C69 C137 H137 120.0 . . ?
C69 C137 C71 120.0 . . ?
C71 C137 H137 120.0 . . ?
C137 C69 H69 120.0 . . ?
C137 C69 C139 120.0 . . ?
C139 C69 H69 120.0 . . ?
C69 C139 H139 120.0 . . ?
C35 C139 C69 120.0 . . ?
C35 C139 H139 120.0 . . ?
C139 C35 H35 120.0 . . ?
C139 C35 C141 120.0 . . ?
C141 C35 H35 120.0 . . ?
C35 C141 H141 120.0 . . ?
C71 C141 C35 120.0 . . ?
C71 C141 H141 120.0 . . ?
C137 C71 P4 120.2(4) . . ?
C141 C71 P4 119.8(4) . . ?
C141 C71 C137 120.0 . . ?
F32 C143 C62 110.1(12) . . ?
F32 C143 F34 108.4(15) . . ?
F34 C143 C62 111.8(12) . . ?
F36 C143 C62 111.7(12) . . ?
F36 C143 F32 108.7(14) . . ?
F36 C143 F34 106.0(15) . . ?
F38 C9 C74 108.5(17) . . ?
F38 C9 F40 107.8(15) . . ?
F40 C9 C74 110.9(18) . . ?
F42 C9 C74 112.2(17) . . ?
F42 C9 F38 110.0(15) . . ?
F42 C9 F40 107.4(15) . . ?
F44 C145 C66 108.5(14) . . ?
F46 C145 C66 112.5(14) . . ?
F46 C145 F44 108.4(13) . . ?
F46 C145 F48 113.0(14) . . ?
F48 C145 C66 111.4(14) . . ?
F48 C145 F44 102.5(12) . . ?
F21 C145 C66 117.5(14) . . ?
F21 C145 F43 91.4(16) . . ?
F43 C145 C66 114.0(14) . . ?
F11 C145 C66 119.5(16) . . ?
F11 C145 F21 109.4(17) . . ?
F11 C145 F43 100.3(16) . . ?
F50 C73 C36 112.5(18) . . ?
F50 C73 F52 107.5(15) . . ?
F52 C73 C36 111.4(17) . . ?
F54 C73 C36 110.3(18) . . ?
F54 C73 F50 107.5(16) . . ?
F54 C73 F52 107.4(16) . . ?
F56 C147 C54 112.3(13) . . ?
F56 C147 F58 105.6(14) . . ?
F58 C147 C54 114.3(13) . . ?
F60 C147 C54 111.4(13) . . ?
F60 C147 F56 108.2(14) . . ?
F60 C147 F58 104.6(14) . . ?
F62 C37 C76 116.8(16) . . ?
F62 C37 F64 103.6(16) . . ?
F64 C37 C76 111.9(17) . . ?
F66 C37 C76 111.3(17) . . ?
F66 C37 F62 106.1(16) . . ?
F66 C37 F64 106.3(16) . . ?
C134 P2 Ag7 108.7(7) . . ?
C47 P2 Ag7 112.3(8) . . ?
C47 P2 C134 106.1(11) . . ?
C107 P2 Ag7 118.5(8) . . ?
C107 P2 C134 101.8(9) . . ?
C107 P2 C47 108.3(11) . . ?
F68 C149 C112 113.1(16) . . ?
F68 C149 F70 106.1(16) . . ?
F68 C149 F72 110.9(16) . . ?
F70 C149 C112 109.9(17) . . ?
F72 C149 C112 112.0(17) . . ?
F72 C149 F70 104.3(15) . . ?
C151 C75 H75 120.0 . . ?
C151 C75 C155 120.0 . . ?
C155 C75 H75 120.0 . . ?
C75 C151 C19 120.0 . . ?
C75 C151 C157 116.2(18) . . ?
C19 C151 C157 123.7(18) . . ?
C151 C19 H19 120.0 . . ?
C153 C19 C151 120.0 . . ?
C153 C19 H19 120.0 . . ?
C19 C153 C28 121.6(13) . . ?
C19 C153 C77 120.0 . . ?
C77 C153 C28 117.9(13) . . ?
C153 C77 H77 120.0 . . ?
C155 C77 C153 120.0 . . ?
C155 C77 H77 120.0 . . ?
C75 C155 C39 124.4(12) . . ?
C77 C155 C75 120.0 . . ?
C77 C155 C39 115.5(12) . . ?
F9 C39 C155 110(2) . . ?
F9 C39 F19 110(2) . . ?
F37 C39 C155 110(2) . . ?
F37 C39 F9 106(2) . . ?
F37 C39 F19 102(2) . . ?
F19 C39 C155 117(2) . . ?
F39 C157 C151 114(3) . . ?
F39 C157 F5 95(3) . . ?
F5 C157 C151 108(2) . . ?
F41 C157 C151 116(3) . . ?
F41 C157 F39 120(2) . . ?
F41 C157 F5 99(3) . . ?
F45 C79 C44 114(3) . . ?
F23 C79 C44 112(2) . . ?
F23 C79 F45 106(3) . . ?
F23 C79 F47 109(3) . . ?
F47 C79 C44 111(3) . . ?
F47 C79 F45 104(2) . . ?
F3 C159 C38 111(2) . . ?
F3 C159 F49 106(2) . . ?
F3 C159 F25 109(2) . . ?
F49 C159 C38 111.9(18) . . ?
F49 C159 F25 108(2) . . ?
F25 C159 C38 111(2) . . ?
F51 C5 C74 111.4(19) . . ?
F51 C5 F13 106(2) . . ?
F51 C5 F53 107(2) . . ?
F13 C5 C74 109.4(19) . . ?
F53 C5 C74 114(2) . . ?
F53 C5 F13 109(2) . . ?
F27 C161 C76 112.2(18) . . ?
F27 C161 F55 107(2) . . ?
F27 C161 F7 108(3) . . ?
F55 C161 C76 113(2) . . ?
F7 C161 C76 112(2) . . ?
F7 C161 F55 105(3) . . ?
F57 C81 C54 116.4(19) . . ?
F57 C81 F29 104(2) . . ?
F57 C81 F59 108(2) . . ?
F29 C81 C54 114.9(18) . . ?
F29 C81 F59 104(2) . . ?
F59 C81 C54 108.1(17) . . ?
F15 C163 C62 111.2(19) . . ?
F61 C163 C62 112(2) . . ?
F61 C163 F15 107(2) . . ?
F31 C163 C62 109.2(19) . . ?
F31 C163 F15 110(2) . . ?
F31 C163 F61 108(2) . . ?
F63 C41 C88 110(3) . . ?
F2 C41 C88 106(2) . . ?
F2 C41 F63 111(2) . . ?
F65 C41 C88 112(2) . . ?
F65 C41 F63 92(2) . . ?
F65 C41 F2 125(3) . . ?
C83 C165 H165 120.0 . . ?
C83 C165 C85 120.0 . . ?
C85 C165 H165 120.0 . . ?
C165 C83 H83 120.0 . . ?
C165 C83 C167 120.0 . . ?
C167 C83 H83 120.0 . . ?
C83 C167 P1 121.4(8) . . ?
C83 C167 C21 120.0 . . ?
C21 C167 P1 118.5(8) . . ?
C167 C21 H21 120.0 . . ?
C169 C21 C167 120.0 . . ?
C169 C21 H21 120.0 . . ?
C21 C169 H169 120.0 . . ?
C85 C169 C21 120.0 . . ?
C85 C169 H169 120.0 . . ?
C165 C85 H85 120.0 . . ?
C169 C85 C165 120.0 . . ?
C169 C85 H85 120.0 . . ?
F33 C171 C36 111.1(16) . . ?
F33 C171 F17 105.9(18) . . ?
F67 C171 C36 113.5(16) . . ?
F67 C171 F33 109.7(17) . . ?
F67 C171 F17 105.3(17) . . ?
F17 C171 C36 111.0(16) . . ?
F69 C43 C82 119(2) . . ?
F69 C43 F35 112(3) . . ?
F69 C43 F71 101(2) . . ?
F35 C43 C82 108(2) . . ?
F35 C43 F71 103(2) . . ?
F71 C43 C82 113(3) . . ?

loop_
_geom_bond_atom_site_label_1
_geom_bond_atom_site_label_2
_geom_bond_distance
_geom_bond_site_symmetry_2
_geom_bond_publ_flag
Ag4 Ag6 2.7950(7) . ?
Ag4 Ag6 2.7951(7) 2_666 ?
Ag4 Ag8 2.8091(7) 2_666 ?
Ag4 Ag8 2.8091(7) . ?
Ag4 Ag10 2.7985(7) 2_666 ?
Ag4 Ag10 2.7986(7) . ?
Ag4 Ag2 2.8413(11) 2_666 ?
Ag4 Ag2 2.8414(11) . ?
Ag4 Ag5 2.8472(12) 2_666 ?
Ag4 Ag5 2.8472(12) . ?
Ag4 Cu1 2.8511(12) 2_666 ?
Ag4 Cu1 2.8510(12) . ?
Ag6 Ag8 2.9658(11) . ?
Ag6 Ag10 2.9327(11) . ?
Ag6 Ag3 3.3544(11) . ?
Ag6 Ag2 2.8120(14) . ?
Ag6 Ag9 2.9359(14) . ?
Ag6 Ag5 3.0137(14) . ?
Ag6 Cu1 3.0694(15) . ?
Ag6 Cl0E 2.699(3) . ?
Ag6 C1 2.476(10) . ?
Ag6 C16 2.487(9) . ?
Ag8 Ag10 2.9321(10) . ?
Ag8 Ag2 3.0341(14) 2_666 ?
Ag8 Ag9 2.9152(13) . ?
Ag8 Ag5 2.8466(15) . ?
Ag8 Cu1 2.9559(15) 2_666 ?
Ag8 Cl0D 2.737(3) 2_666 ?
Ag8 C12 2.468(9) . ?
Ag8 C18 2.430(9) . ?
Ag10 Ag2 3.0089(14) . ?
Ag10 Ag9 2.9142(13) . ?
Ag10 Ag5 3.0441(14) 2_666 ?
Ag10 Cu1 2.8100(14) 2_666 ?
Ag10 Cl0C 2.685(2) . ?
Ag10 C6 2.481(9) . ?
Ag10 C20 2.455(10) 2_666 ?
Ag11 Ag9 2.6793(14) . ?
Ag11 Cl0C 2.636(2) . ?
Ag11 P1 2.361(3) . ?
Ag11 C6 2.371(10) . ?
Ag11 C16 2.461(10) . ?
Ag3 Ag9 2.7158(16) . ?
Ag3 Cl0E 2.548(3) . ?
Ag3 P5 2.448(5) . ?
Ag3 P3 2.242(8) . ?
Ag3 C12 2.507(10) . ?
Ag3 C16 2.388(9) . ?
Ag7 Ag9 2.6733(16) . ?
Ag7 Cl0D 2.553(3) 2_666 ?
Ag7 P4 2.254(10) . ?
Ag7 C6 2.394(10) . ?
Ag7 C12 2.419(10) . ?
Ag7 P2 2.348(8) . ?
Ag2 Ag5 3.0327(17) 2_666 ?
Ag2 Cu1 3.0289(17) . ?
Ag2 Cl0C 2.444(3) . ?
Ag2 C1 1.901(12) . ?
Ag2 C10 2.274(9) 2_666 ?
Ag2 C18 2.125(10) 2_666 ?
Ag9 C6 1.995(12) . ?
Ag9 C12 2.001(10) . ?
Ag9 C16 1.980(10) . ?
Ag5 Cu1 3.0705(17) . ?
Ag5 Cl0E 2.471(3) . ?
Ag5 C8 2.267(11) . ?
Ag5 C18 1.909(10) . ?
Ag5 C20 2.119(10) . ?
Cu1 Cl0D 2.505(3) . ?
Cu1 C1 2.136(10) . ?
Cu1 C4 2.306(9) . ?
Cu1 C20 1.886(11) . ?
P1 C98 1.810(8) . ?
P1 C118 1.812(8) . ?
P1 C150 1.852(14) . ?
P1 C167 1.848(10) . ?
P4 C101 1.814(16) . ?
P4 C17 1.804(15) . ?
P4 C71 1.86(2) . ?
P5 C84 1.85(3) . ?
P5 C170 1.823(14) . ?
P5 C93 1.840(14) . ?
P3 C29 1.824(16) . ?
P3 C119 1.820(16) . ?
P3 C63 1.863(12) . ?
C1 C4 1.228(15) . ?
C4 C14 1.452(14) . ?
C6 C26 1.198(17) . ?
C8 C20 1.206(15) . ?
C8 C34 1.468(15) . ?
C10 C18 1.217(14) . ?
C10 C58 1.441(11) . ?
C12 C28 1.196(15) . ?
C14 C32 1.374(16) . ?
C14 C42 1.390(16) . ?
C16 C30 1.202(14) . ?
C22 H22 0.9500 . ?
C22 C24 1.412(17) . ?
C22 C38 1.388(19) . ?
C24 C30 1.441(15) . ?
C24 C64 1.398(17) . ?
C26 C46 1.445(18) . ?
C28 C108 1.473(15) . ?
C28 C153 1.411(16) . ?
F1 C72 1.30(2) . ?
C32 H32 0.9500 . ?
C32 C66 1.38(2) . ?
C34 C40 1.349(17) . ?
C34 C68 1.399(18) . ?
C36 C40 1.377(18) . ?
C36 C70 1.38(2) . ?
C36 C73 1.50(3) . ?
C36 C171 1.49(2) . ?
C38 C72 1.52(2) . ?
C38 C86 1.36(2) . ?
C38 C159 1.50(3) . ?
C40 H40 0.9500 . ?
C42 H42 0.9500 . ?
C42 C44 1.40(2) . ?
C44 C48 1.39(2) . ?
C44 C114 1.47(3) . ?
C44 C79 1.47(3) . ?
C46 C50 1.422(17) . ?
C46 C78 1.401(16) . ?
C48 H48 0.9500 . ?
C48 C66 1.37(2) . ?
F4 C114 1.35(4) . ?
F6 C114 1.31(4) . ?
C50 H50 0.9500 . ?
C50 C76 1.387(18) . ?
C52 H52 0.9500 . ?
C52 C54 1.3900 . ?
C52 C62 1.3900 . ?
C54 C56 1.3900 . ?
C54 C147 1.499(17) . ?
C54 C81 1.49(2) . ?
C56 H56 0.9500 . ?
C56 C58 1.3900 . ?
C58 C60 1.3900 . ?
C60 H60 0.9500 . ?
C60 C62 1.3900 . ?
C62 C143 1.507(13) . ?
C62 C163 1.498(19) . ?
C64 H64 0.9500 . ?
C64 C88 1.40(2) . ?
C66 C145 1.50(2) . ?
F8 C128 1.36(3) . ?
F10 C128 1.33(3) . ?
C68 H68 0.9500 . ?
C68 C82 1.40(2) . ?
C70 H70 0.9500 . ?
C70 C82 1.39(3) . ?
F12 C72 1.32(3) . ?
C72 F16 1.33(3) . ?
C74 C78 1.40(3) . ?
C74 C80 1.36(3) . ?
C74 C9 1.54(2) . ?
C74 C5 1.54(3) . ?
C76 C80 1.37(2) . ?
C76 C37 1.50(2) . ?
C76 C161 1.49(3) . ?
C78 H78 0.9500 . ?
C80 H80 0.9500 . ?
C82 C144 1.47(3) . ?
C82 C43 1.47(3) . ?
C84 C158 1.39(4) . ?
C84 C160 1.39(4) . ?
C86 H86 0.9500 . ?
C86 C88 1.39(3) . ?
C88 C128 1.56(3) . ?
C88 C41 1.56(3) . ?
C90 H90 0.9500 . ?
C90 C92 1.3900 . ?
C90 C100 1.3900 . ?
C92 H92 0.9500 . ?
C92 C94 1.3900 . ?
C94 H94 0.9500 . ?
C94 C96 1.3900 . ?
C96 H96 0.9500 . ?
C96 C98 1.3900 . ?
C98 C100 1.3900 . ?
C100 H100 0.9500 . ?
F14 C114 1.35(4) . ?
C102 H102 0.9500 . ?
C102 C104 1.3900 . ?
C102 C112 1.3900 . ?
C104 C106 1.3900 . ?
C104 C59 1.48(3) . ?
C106 H106 0.9500 . ?
C106 C108 1.3900 . ?
C108 C110 1.3900 . ?
C110 H110 0.9500 . ?
C110 C112 1.3900 . ?
C112 C149 1.52(2) . ?
C116 H116 0.9500 . ?
C116 C118 1.3900 . ?
C116 C126 1.3900 . ?
C118 C120 1.3900 . ?
C120 H120 0.9500 . ?
C120 C122 1.3900 . ?
C122 H122 0.9500 . ?
C122 C124 1.3900 . ?
C124 H124 0.9500 . ?
C124 C126 1.3900 . ?
C126 H126 0.9500 . ?
C128 F18 1.32(3) . ?
C130 H130 0.9500 . ?
C130 C132 1.3900 . ?
C130 C140 1.3900 . ?
C132 H132 0.9500 . ?
C132 C134 1.3900 . ?
C134 C136 1.3900 . ?
C134 P2 1.829(14) . ?
C136 H136 0.9500 . ?
C136 C138 1.3900 . ?
C138 H138 0.9500 . ?
C138 C140 1.3900 . ?
C140 H140 0.9500 . ?
C142 H142 0.9500 . ?
C142 C158 1.38(4) . ?
C142 C164 1.44(4) . ?
C144 F20 1.30(3) . ?
C144 F22 1.33(3) . ?
C144 F24 1.36(3) . ?
C146 H146 0.9500 . ?
C146 C148 1.3900 . ?
C146 C156 1.3900 . ?
C148 H148 0.9500 . ?
C148 C150 1.3900 . ?
C150 C152 1.3900 . ?
C152 H152 0.9500 . ?
C152 C154 1.3900 . ?
C154 H154 0.9500 . ?
C154 C156 1.3900 . ?
C156 H156 0.9500 . ?
C158 H158 0.9500 . ?
C160 H160 0.9500 . ?
C160 C162 1.39(4) . ?
C162 H162 0.9500 . ?
C162 C164 1.33(4) . ?
C164 H164 0.9500 . ?
C166 H166 0.9500 . ?
C166 C168 1.3900 . ?
C166 C87 1.3900 . ?
C168 H168 0.9500 . ?
C168 C170 1.3900 . ?
C170 C172 1.3900 . ?
C172 H172 0.9500 . ?
C172 C173 1.3900 . ?
C173 H173 0.9500 . ?
C173 C87 1.3900 . ?
C87 H87 0.9500 . ?
C11 H11 0.9500 . ?
C11 C89 1.3900 . ?
C11 C93 1.3900 . ?
C89 H89 0.9500 . ?
C89 C45 1.3900 . ?
C45 H45 0.9500 . ?
C45 C91 1.3900 . ?
C91 H91 0.9500 . ?
C91 C23 1.3900 . ?
C23 H23 0.9500 . ?
C23 C93 1.3900 . ?
C47 C95 1.3900 . ?
C47 C99 1.3900 . ?
C47 P2 1.819(18) . ?
C95 H95 0.9500 . ?
C95 C3 1.3900 . ?
C3 H3 0.9500 . ?
C3 C97 1.3900 . ?
C97 H97 0.9500 . ?
C97 C49 1.3900 . ?
C49 H49 0.9500 . ?
C49 C99 1.3900 . ?
C99 H99 0.9500 . ?
C25 H25 0.9500 . ?
C25 C101 1.3900 . ?
C25 C105 1.3900 . ?
C101 C51 1.3900 . ?
C51 H51 0.9500 . ?
C51 C103 1.3900 . ?
C103 H103 0.9500 . ?
C103 C13 1.3900 . ?
C13 H13 0.9500 . ?
C13 C105 1.3900 . ?
C105 H105 0.9500 . ?
C53 H53 0.9500 . ?
C53 C107 1.3900 . ?
C53 C111 1.3900 . ?
C107 C27 1.3900 . ?
C107 P2 1.819(15) . ?
C27 H27 0.9500 . ?
C27 C109 1.3900 . ?
C109 H109 0.9500 . ?
C109 C55 1.3900 . ?
C55 H55 0.9500 . ?
C55 C111 1.3900 . ?
C111 H111 0.9500 . ?
C7 H7 0.9500 . ?
C7 C113 1.3900 . ?
C7 C117 1.3900 . ?
C113 H113 0.9500 . ?
C113 C57 1.3900 . ?
C57 H57 0.9500 . ?
C57 C115 1.3900 . ?
C115 H115 0.9500 . ?
C115 C29 1.3900 . ?
C29 C117 1.3900 . ?
C117 H117 0.9500 . ?
F26 C59 1.28(3) . ?
F28 C59 1.40(4) . ?
C59 F30 1.24(3) . ?
C119 C15 1.3900 . ?
C119 C31 1.3900 . ?
C15 H15 0.9500 . ?
C15 C121 1.3900 . ?
C121 H121 0.9500 . ?
C121 C61 1.3900 . ?
C61 H61 0.9500 . ?
C61 C123 1.3900 . ?
C123 H123 0.9500 . ?
C123 C31 1.3900 . ?
C31 H31 0.9500 . ?
C125 H125 0.9500 . ?
C125 C63 1.3900 . ?
C125 C65 1.3900 . ?
C63 C127 1.3900 . ?
C127 H127 0.9500 . ?
C127 C2 1.3900 . ?
C2 C2 1.27(2) 2_675 ?
C2 C129 1.3900 . ?
C129 H129 0.9500 . ?
C129 C65 1.3900 . ?
C65 H65 0.9500 . ?
C131 H131 0.9500 . ?
C131 C33 1.3900 . ?
C131 C17 1.3900 . ?
C33 H33 0.9500 . ?
C33 C133 1.3900 . ?
C133 H133 0.9500 . ?
C133 C67 1.3900 . ?
C67 H67 0.9500 . ?
C67 C135 1.3900 . ?
C135 H135 0.9500 . ?
C135 C17 1.3900 . ?
C137 H137 0.9500 . ?
C137 C69 1.3900 . ?
C137 C71 1.3900 . ?
C69 H69 0.9500 . ?
C69 C139 1.3900 . ?
C139 H139 0.9500 . ?
C139 C35 1.3900 . ?
C35 H35 0.9500 . ?
C35 C141 1.3900 . ?
C141 H141 0.9500 . ?
C141 C71 1.3900 . ?
C143 F32 1.340(11) . ?
C143 F34 1.344(12) . ?
C143 F36 1.335(12) . ?
C9 F38 1.322(12) . ?
C9 F40 1.346(12) . ?
C9 F42 1.315(12) . ?
C145 F44 1.322(12) . ?
C145 F46 1.293(12) . ?
C145 F48 1.309(12) . ?
C145 F21 1.335(15) . ?
C145 F43 1.353(15) . ?
C145 F11 1.285(14) . ?
C73 F50 1.319(12) . ?
C73 F52 1.337(12) . ?
C73 F54 1.313(12) . ?
C147 F56 1.315(12) . ?
C147 F58 1.336(12) . ?
C147 F60 1.308(12) . ?
C37 F62 1.296(12) . ?
C37 F64 1.320(12) . ?
C37 F66 1.292(13) . ?
C149 F68 1.294(13) . ?
C149 F70 1.324(13) . ?
C149 F72 1.302(12) . ?
C75 H75 0.9500 . ?
C75 C151 1.3900 . ?
C75 C155 1.3900 . ?
C151 C19 1.3900 . ?
C151 C157 1.49(3) . ?
C19 H19 0.9500 . ?
C19 C153 1.3900 . ?
C153 C77 1.3900 . ?
C77 H77 0.9500 . ?
C77 C155 1.3900 . ?
C155 C39 1.51(3) . ?
C39 F9 1.307(16) . ?
C39 F37 1.302(16) . ?
C39 F19 1.309(16) . ?
C157 F39 1.28(3) . ?
C157 F5 1.42(4) . ?
C157 F41 1.24(3) . ?
F45 C79 1.35(4) . ?
F23 C79 1.31(4) . ?
F47 C79 1.34(4) . ?
F3 C159 1.29(2) . ?
F49 C159 1.30(3) . ?
C159 F25 1.33(3) . ?
C5 F51 1.332(15) . ?
C5 F13 1.335(15) . ?
C5 F53 1.333(15) . ?
C161 F27 1.295(16) . ?
C161 F55 1.299(15) . ?
C161 F7 1.298(16) . ?
C81 F57 1.318(15) . ?
C81 F29 1.318(15) . ?
C81 F59 1.319(16) . ?
C163 F15 1.333(16) . ?
C163 F61 1.333(16) . ?
C163 F31 1.332(16) . ?
F63 C41 1.35(3) . ?
F2 C41 1.32(3) . ?
C41 F65 1.31(3) . ?
C165 H165 0.9500 . ?
C165 C83 1.3900 . ?
C165 C85 1.3900 . ?
C83 H83 0.9500 . ?
C83 C167 1.3900 . ?
C167 C21 1.3900 . ?
C21 H21 0.9500 . ?
C21 C169 1.3900 . ?
C169 H169 0.9500 . ?
C169 C85 1.3900 . ?
C85 H85 0.9500 . ?
C171 F33 1.330(15) . ?
C171 F67 1.325(14) . ?
C171 F17 1.337(15) . ?
C43 F69 1.30(3) . ?
C43 F35 1.33(3) . ?
C43 F71 1.37(3) . ?

loop_
_smtbx_masks_void_nr
_smtbx_masks_void_average_x
_smtbx_masks_void_average_y
_smtbx_masks_void_average_z
_smtbx_masks_void_volume
_smtbx_masks_void_count_electrons
_smtbx_masks_void_content
1 0.000 0.000 0.000 898.9 110.4 ?
